data_7040471
loop_
_publ_author_name
'Baldov\'i, Jos\'e J'
'Duan, Yan'
'Bustos, Carlos'
'Cardona-Serra, Salvador'
'Gouzerh, Pierre'
'Villanneau, Richard'
'Gontard, Geoffrey'
'Clemente-Juan, Juan M'
'Gaita-Ari\~no, Alejandro'
'Gim\'enez-Saiz, Carlos'
'Proust, Anna'
'Coronado, Eugenio'

_publ_section_title
;
 Single ion magnets based on lanthanoid polyoxomolybdate complexes.
;
_journal_issue 42
_journal_name_full 'Dalton transactions (Cambridge, England : 2003)'
_journal_page_first 16653
_journal_page_last 16660
_journal_paper_doi 10.1039/c6dt02258h
_journal_volume 45
_journal_year 2016
_chemical_formula_moiety 'Mo16 O52 Ho, 5(C16 H36 N), 8(C2 H3 N)'
_chemical_formula_sum 'C96 H204 Ho Mo16 N13 O52'
_chemical_formula_weight 4072.69
_chemical_name_systematic
;
 ?
;
_chemical_properties_physical 'Moisture-sensitive, Efflorescent'
_space_group_IT_number 61
_symmetry_cell_setting orthorhombic
_symmetry_space_group_name_Hall '-P 2bc 2ac'
_symmetry_space_group_name_H-M 'P c a b'
_atom_sites_solution_hydrogens geom
_atom_sites_solution_primary direct
_atom_sites_solution_secondary difmap
_audit_creation_method SHELXL-97
_audit_update_record
;
2016-02-16 deposited with the CCDC.
2016-08-24 downloaded from the CCDC.
;
_cell_angle_alpha 90.00
_cell_angle_beta 90.00
_cell_angle_gamma 90.00
_cell_formula_units_Z 8
_cell_length_a 17.88390(15)
_cell_length_b 32.8402(2)
_cell_length_c 47.8961(4)
_cell_measurement_reflns_used 86981
_cell_measurement_temperature 120(2)
_cell_measurement_theta_max 28.1450
_cell_measurement_theta_min 3.3640
_cell_volume 28129.9(4)
_computing_cell_refinement
;
CrysAlisPro, Agilent Technologies,
Version 1.171.36.28 (release 01-02-2013 CrysAlis171 .NET)
(compiled Feb  1 2013,16:14:44)
;
_computing_data_collection
;
CrysAlisPro, Agilent Technologies,
Version 1.171.36.28 (release 01-02-2013 CrysAlis171 .NET)
(compiled Feb  1 2013,16:14:44)
;
_computing_data_reduction
;
CrysAlisPro, Agilent Technologies,
Version 1.171.36.28 (release 01-02-2013 CrysAlis171 .NET)
(compiled Feb  1 2013,16:14:44)
;
_computing_structure_refinement 'SHELXL-97 (Sheldrick, 1997)'
_diffrn_ambient_temperature 120(2)
_diffrn_detector_area_resol_mean 16.0267
_diffrn_measured_fraction_theta_full 0.993
_diffrn_measured_fraction_theta_max 0.958
_diffrn_measurement_details
;
  1 omega  -53.00   11.35   0.5500   24.0000
omega____ theta____ kappa____ phi______ frames
    -      -26.6917  107.0000   36.0000 117

  2 omega   12.00   79.10   0.5500   24.0000
omega____ theta____ kappa____ phi______ frames
    -       27.6292 -107.0000  -61.0000 122

  3 omega  -12.00   14.40   0.5500   24.0000
omega____ theta____ kappa____ phi______ frames
    -      -26.6917  -99.0000  -30.0000 48

  4 omega   36.00   62.40   0.5500   24.0000
omega____ theta____ kappa____ phi______ frames
    -       27.6292  178.0000  120.0000 48

  5 omega  -10.00   95.05   0.5500   24.0000
omega____ theta____ kappa____ phi______ frames
    -       27.6292   57.0000   90.0000 191

  6 omega  -65.00   47.75   0.5500   24.0000
omega____ theta____ kappa____ phi______ frames
    -      -26.6917   57.0000 -150.0000 205

  7 omega  -10.00  102.75   0.5500   24.0000
omega____ theta____ kappa____ phi______ frames
    -       27.6292   57.0000 -180.0000 205

  8 omega  -48.00   28.45   0.5500   24.0000
omega____ theta____ kappa____ phi______ frames
    -       27.6292  -57.0000  -60.0000 139

  9 omega  -10.00  102.75   0.5500   24.0000
omega____ theta____ kappa____ phi______ frames
    -       27.6292   57.0000  -60.0000 205

;
_diffrn_measurement_device_type 'SuperNova, Single source at offset, Sapphire3'
_diffrn_measurement_method '\w scans'
_diffrn_orient_matrix_UB_11 0.0081339000
_diffrn_orient_matrix_UB_12 -0.0051694000
_diffrn_orient_matrix_UB_13 -0.0140544000
_diffrn_orient_matrix_UB_21 -0.0387885000
_diffrn_orient_matrix_UB_22 -0.0002313000
_diffrn_orient_matrix_UB_23 -0.0030931000
_diffrn_orient_matrix_UB_31 0.0015705000
_diffrn_orient_matrix_UB_32 0.0209660000
_diffrn_orient_matrix_UB_33 -0.0035022000
_diffrn_radiation_monochromator mirror
_diffrn_radiation_source 'SuperNova (Mo) X-ray Source'
_diffrn_radiation_type 'Mo K\a'
_diffrn_radiation_wavelength 0.71073
_diffrn_reflns_av_R_equivalents 0.0417
_diffrn_reflns_av_sigmaI/netI 0.0267
_diffrn_reflns_limit_h_max 22
_diffrn_reflns_limit_h_min -23
_diffrn_reflns_limit_k_max 43
_diffrn_reflns_limit_k_min -43
_diffrn_reflns_limit_l_max 63
_diffrn_reflns_limit_l_min -62
_diffrn_reflns_number 296655
_diffrn_reflns_theta_full 27.50
_diffrn_reflns_theta_max 28.20
_diffrn_reflns_theta_min 3.06
_exptl_absorpt_coefficient_mu 2.010
_exptl_absorpt_correction_T_max 1.00000
_exptl_absorpt_correction_T_min 0.75991
_exptl_absorpt_correction_type multi-scan
_exptl_absorpt_process_details
;
CrysAlisPro, Agilent Technologies,
Version 1.171.36.28 (release 01-02-2013 CrysAlis171 .NET)
(compiled Feb  1 2013,16:14:44)
Empirical absorption correction using spherical harmonics,
 implemented in SCALE3 ABSPACK scaling algorithm.
;
_exptl_crystal_colour colorless
_exptl_crystal_density_diffrn 1.923
_exptl_crystal_density_method 'not measured'
_exptl_crystal_description prism
_exptl_crystal_F_000 16208
_exptl_crystal_preparation 'Magnetic properties'
_exptl_crystal_size_max 0.469
_exptl_crystal_size_mid 0.250
_exptl_crystal_size_min 0.121
_platon_squeeze_details
;
Crystals of HoMo8 are extremely efflorescent and solvent loss occurs 
immediately after they are separated from their mother solutions. Therefore, 
although the crystals were quickly covered with Paratone-N oil and placed in a 
stream of cooled nitrogen (120 K), some partial loss of solvent from the 
crystal could not be avoided. Some acetonitrile molecules were found in 
difference maps exhibiting large disorder and very high isotropic thermal 
factors. As they could not be modeled satisfactorily using atomic sites, 
they were removed from the atomic list and their diffuse contribution was 
treated with the SQUEEZE program. This procedure gave void volumes and 
electron numbers per unit cell which correspond to 8 acetonitrile molecules, 
which were added to the formula unit of compound HoMo8.
;
_refine_diff_density_max 2.257
_refine_diff_density_min -1.789
_refine_diff_density_rms 0.222
_refine_ls_extinction_method none
_refine_ls_goodness_of_fit_ref 1.228
_refine_ls_hydrogen_treatment noref
_refine_ls_matrix_type fullcycle
_refine_ls_number_parameters 1330
_refine_ls_number_reflns 33161
_refine_ls_number_restraints 265
_refine_ls_restrained_S_all 1.225
_refine_ls_R_factor_all 0.1016
_refine_ls_R_factor_gt 0.0904
_refine_ls_shift/su_max 0.014
_refine_ls_shift/su_mean 0.000
_refine_ls_structure_factor_coef Fsqd
_refine_ls_weighting_details 'calc w=1/[\s^2^(Fo^2^)+(0.0001P)^2^+744.4572P] where P=(Fo^2^+2Fc^2^)/3'
_refine_ls_weighting_scheme calc
_refine_ls_wR_factor_gt 0.1803
_refine_ls_wR_factor_ref 0.1844
_reflns_number_gt 28468
_reflns_number_total 33161
_reflns_threshold_expression >2sigma(I)
_cod_data_source_file c6dt02258h2.cif
_cod_data_source_block HoMo8
_cod_depositor_comments 'Adding full bibliography for 7040469--7040479.cif.'
_cod_database_code 7040471

loop_
_symmetry_equiv_pos_as_xyz
'x, y, z'
'-x, -y+1/2, z+1/2'
'x+1/2, -y, -z+1/2'
'-x+1/2, y+1/2, -z'
'-x, -y, -z'
'x, y-1/2, -z-1/2'
'-x-1/2, y, z-1/2'
'x-1/2, -y-1/2, z'

loop_
_atom_site_label
_atom_site_type_symbol
_atom_site_fract_x
_atom_site_fract_y
_atom_site_fract_z
_atom_site_U_iso_or_equiv
_atom_site_adp_type
_atom_site_occupancy
_atom_site_symmetry_multiplicity
_atom_site_calc_flag
_atom_site_refinement_flags
_atom_site_disorder_assembly
_atom_site_disorder_group
Ho1 Ho 0.59296(3) 0.483275(14) 0.133769(9) 0.029 Uani 1 1 d . . .
Mo1 Mo 0.52335(6) 0.37881(3) 0.152227(18) 0.033 Uani 1 1 d . . .
Mo2 Mo 0.39924(5) 0.44222(2) 0.129508(16) 0.026 Uani 1 1 d . . .
Mo3 Mo 0.48612(5) 0.44773(3) 0.070619(16) 0.025 Uani 1 1 d . . .
Mo4 Mo 0.60992(5) 0.38484(3) 0.093431(19) 0.032 Uani 1 1 d . . .
Mo5 Mo 0.76684(5) 0.51476(3) 0.172405(18) 0.032 Uani 1 1 d . . .
Mo6 Mo 0.61407(5) 0.55339(3) 0.196217(18) 0.034 Uani 1 1 d . . .
Mo7 Mo 0.58450(5) 0.59767(3) 0.137259(19) 0.030 Uani 1 1 d . . .
Mo8 Mo 0.73793(5) 0.55899(3) 0.113497(17) 0.029 Uani 1 1 d . . .
Mo9 Mo 0.34395(6) 0.34575(3) 0.15108(2) 0.040 Uani 1 1 d . . .
Mo10 Mo 0.21424(6) 0.40878(3) 0.12793(2) 0.039 Uani 1 1 d . . .
Mo11 Mo 0.30628(5) 0.41481(3) 0.068556(19) 0.033 Uani 1 1 d . . .
Mo12 Mo 0.43091(6) 0.35202(3) 0.091905(19) 0.032 Uani 1 1 d . . .
Mo13 Mo 0.89921(6) 0.58200(4) 0.15112(2) 0.041 Uani 1 1 d . . .
Mo14 Mo 0.74473(6) 0.61966(3) 0.17397(2) 0.036 Uani 1 1 d . . .
Mo15 Mo 0.71435(6) 0.66437(3) 0.11446(2) 0.039 Uani 1 1 d . . .
Mo16 Mo 0.87322(6) 0.62640(4) 0.08991(2) 0.045 Uani 1 1 d . . .
O1 O 0.5691(4) 0.4243(2) 0.16007(14) 0.035 Uani 1 1 d . . .
O2 O 0.4604(4) 0.4791(2) 0.14073(13) 0.030 Uani 1 1 d . . .
O3 O 0.5382(4) 0.4839(2) 0.08903(14) 0.027 Uani 1 1 d . . .
O4 O 0.6470(4) 0.4282(2) 0.10857(13) 0.030 Uani 1 1 d . . .
O5 O 0.7083(4) 0.4783(2) 0.15736(13) 0.031 Uani 1 1 d . . .
O6 O 0.5750(4) 0.5122(2) 0.17904(14) 0.036 Uani 1 1 d . . .
O7 O 0.5514(4) 0.5501(2) 0.12683(14) 0.031 Uani 1 1 d . . .
O8 O 0.6842(4) 0.5172(2) 0.10557(14) 0.029 Uani 1 1 d . . .
O9 O 0.5301(6) 0.3504(3) 0.18135(17) 0.051 Uani 1 1 d . . .
O10 O 0.4205(5) 0.4025(2) 0.15827(15) 0.038 Uani 1 1 d . . .
O11 O 0.3112(4) 0.4563(2) 0.14074(15) 0.036 Uani 1 1 d . . .
O12 O 0.3912(4) 0.4581(2) 0.09096(14) 0.031 Uani 1 1 d . . .
O13 O 0.4677(4) 0.4694(2) 0.03969(14) 0.036 Uani 1 1 d . . .
O14 O 0.5640(4) 0.4117(2) 0.06170(14) 0.031 Uani 1 1 d . . .
O15 O 0.6829(5) 0.3602(2) 0.07910(18) 0.043 Uani 1 1 d . . .
O16 O 0.5950(5) 0.3558(2) 0.12834(16) 0.043 Uani 1 1 d . . .
O17 O 0.4907(4) 0.4078(2) 0.11036(14) 0.033 Uani 1 1 d . . .
O18 O 0.8390(5) 0.4882(3) 0.18689(16) 0.043 Uani 1 1 d . . .
O19 O 0.7084(4) 0.5275(2) 0.20383(14) 0.037 Uani 1 1 d . . .
O20 O 0.5733(5) 0.5549(3) 0.22816(16) 0.046 Uani 1 1 d . . .
O21 O 0.5600(4) 0.5940(2) 0.17540(15) 0.032 Uani 1 1 d . . .
O22 O 0.5222(5) 0.6311(2) 0.12438(18) 0.041 Uani 1 1 d . . .
O23 O 0.6634(4) 0.6004(2) 0.10737(15) 0.034 Uani 1 1 d . . .
O24 O 0.7927(4) 0.5695(2) 0.08513(15) 0.035 Uani 1 1 d . . .
O25 O 0.8126(4) 0.5333(2) 0.13673(15) 0.033 Uani 1 1 d . . .
O26 O 0.6863(4) 0.5634(2) 0.15484(15) 0.033 Uani 1 1 d . . .
O27 O 0.3674(6) 0.3309(3) 0.18387(19) 0.058 Uani 1 1 d . . .
O28 O 0.2646(5) 0.3821(3) 0.15853(17) 0.045 Uani 1 1 d . . .
O29 O 0.1512(5) 0.4394(3) 0.14358(17) 0.047 Uani 1 1 d . . .
O30 O 0.2353(4) 0.4369(2) 0.09370(16) 0.037 Uani 1 1 d . . .
O31 O 0.3010(5) 0.4477(3) 0.04155(16) 0.044 Uani 1 1 d . . .
O32 O 0.4123(4) 0.3938(2) 0.06333(14) 0.031 Uani 1 1 d . . .
O33 O 0.5243(5) 0.3408(2) 0.08178(16) 0.038 Uani 1 1 d . . .
O34 O 0.4440(5) 0.3368(2) 0.13143(15) 0.038 Uani 1 1 d . . .
O35 O 0.3448(4) 0.3867(2) 0.11121(15) 0.035 Uani 1 1 d . . .
O36 O 0.9559(5) 0.5442(3) 0.16198(19) 0.050 Uani 1 1 d . . .
O37 O 0.8193(4) 0.5761(3) 0.18027(15) 0.040 Uani 1 1 d . . .
O38 O 0.6857(5) 0.6058(2) 0.20222(15) 0.040 Uani 1 1 d . . .
O39 O 0.6662(4) 0.6443(2) 0.15027(16) 0.037 Uani 1 1 d . . .
O40 O 0.6390(5) 0.6858(2) 0.0986(2) 0.048 Uani 1 1 d . . .
O41 O 0.7763(5) 0.6505(2) 0.08433(18) 0.045 Uani 1 1 d . . .
O42 O 0.9068(5) 0.6180(3) 0.0575(2) 0.058 Uani 1 1 d . . .
O43 O 0.9222(4) 0.5863(3) 0.11225(17) 0.042 Uani 1 1 d . . .
O44 O 0.7927(4) 0.6138(2) 0.13366(17) 0.039 Uani 1 1 d . . .
O45 O 0.2997(6) 0.3055(3) 0.1365(2) 0.056 Uani 1 1 d . . .
O46 O 0.1642(5) 0.3689(3) 0.1152(2) 0.055 Uani 1 1 d . . .
O47 O 0.2631(5) 0.3716(2) 0.05745(17) 0.043 Uani 1 1 d . . .
O48 O 0.3809(5) 0.3126(2) 0.08012(17) 0.044 Uani 1 1 d . . .
O49 O 0.9383(5) 0.6251(3) 0.16382(19) 0.054 Uani 1 1 d . . .
O50 O 0.7918(5) 0.6608(3) 0.18551(19) 0.050 Uani 1 1 d . . .
O51 O 0.7606(5) 0.7038(3) 0.1300(2) 0.052 Uani 1 1 d . . .
O52 O 0.9214(6) 0.6678(3) 0.1018(2) 0.064 Uani 1 1 d . . .
N1 N 0.5661(6) 0.5990(3) 0.02857(18) 0.044 Uani 1 1 d . . .
C1 C 0.5221(8) 0.5955(5) 0.0556(2) 0.050 Uani 1 1 d . . .
H1A H 0.5518 0.5803 0.0690 0.060 Uiso 1 1 calc R . .
H1B H 0.5147 0.6226 0.0632 0.060 Uiso 1 1 calc R . .
C2 C 0.4477(7) 0.5753(4) 0.0528(2) 0.045 Uani 1 1 d . . .
H2A H 0.4539 0.5494 0.0434 0.054 Uiso 1 1 calc R . .
H2B H 0.4154 0.5922 0.0414 0.054 Uiso 1 1 calc R . .
C3 C 0.4106(7) 0.5683(4) 0.0809(2) 0.042 Uani 1 1 d . . .
H3A H 0.4393 0.5483 0.0912 0.050 Uiso 1 1 calc R . .
H3B H 0.4114 0.5935 0.0914 0.050 Uiso 1 1 calc R . .
C4 C 0.3317(8) 0.5539(5) 0.0785(3) 0.058 Uani 1 1 d . . .
H4A H 0.3109 0.5507 0.0968 0.087 Uiso 1 1 calc R . .
H4B H 0.3307 0.5282 0.0689 0.087 Uiso 1 1 calc R . .
H4C H 0.3029 0.5735 0.0683 0.087 Uiso 1 1 calc R . .
C5 C 0.5903(7) 0.5584(4) 0.0180(2) 0.044 Uani 1 1 d . . .
H5A H 0.6124 0.5624 -0.0003 0.053 Uiso 1 1 calc R . .
H5B H 0.5458 0.5420 0.0154 0.053 Uiso 1 1 calc R . .
C6 C 0.6453(8) 0.5337(4) 0.0354(3) 0.050 Uani 1 1 d . . .
H6A H 0.6250 0.5296 0.0540 0.060 Uiso 1 1 calc R . .
H6B H 0.6919 0.5486 0.0372 0.060 Uiso 1 1 calc R . .
C7 C 0.6601(8) 0.4921(4) 0.0216(3) 0.051 Uani 1 1 d . . .
H7A H 0.6134 0.4772 0.0202 0.061 Uiso 1 1 calc R . .
H7B H 0.6789 0.4963 0.0028 0.061 Uiso 1 1 calc R . .
C8 C 0.7166(9) 0.4667(6) 0.0381(4) 0.076 Uani 1 1 d . . .
H8A H 0.7246 0.4412 0.0288 0.113 Uiso 1 1 calc R . .
H8B H 0.6975 0.4617 0.0566 0.113 Uiso 1 1 calc R . .
H8C H 0.7630 0.4812 0.0394 0.113 Uiso 1 1 calc R . .
C9 C 0.6337(10) 0.6260(5) 0.0349(3) 0.077 Uani 1 1 d . A .
H9A H 0.6619 0.6138 0.0501 0.093 Uiso 1 1 calc R . .
H9B H 0.6160 0.6523 0.0412 0.093 Uiso 1 1 calc R . .
C10 C 0.6862(11) 0.6323(6) 0.0099(3) 0.084 Uani 1 1 d DU . .
H10A H 0.6585 0.6357 -0.0074 0.101 Uiso 0.37 1 calc PR A 1
H10B H 0.7213 0.6099 0.0079 0.101 Uiso 0.37 1 calc PR A 1
H10C H 0.6574 0.6447 -0.0050 0.101 Uiso 0.63 1 calc PR A 2
H10D H 0.7018 0.6056 0.0034 0.101 Uiso 0.63 1 calc PR A 2
C11A C 0.726(3) 0.6724(13) 0.0188(8) 0.097 Uani 0.37 1 d PDU A 1
H11A H 0.6881 0.6931 0.0216 0.117 Uiso 0.37 1 calc PR A 1
H11B H 0.7499 0.6677 0.0367 0.117 Uiso 0.37 1 calc PR A 1
C12A C 0.785(3) 0.690(2) -0.0013(10) 0.124 Uani 0.37 1 d PDU A 1
H12A H 0.8130 0.7109 0.0079 0.186 Uiso 0.37 1 calc PR A 1
H12B H 0.7613 0.7006 -0.0176 0.186 Uiso 0.37 1 calc PR A 1
H12C H 0.8191 0.6684 -0.0068 0.186 Uiso 0.37 1 calc PR A 1
C11B C 0.7568(14) 0.6582(9) 0.0144(7) 0.106 Uani 0.63 1 d PDU A 2
H11C H 0.7904 0.6566 -0.0014 0.127 Uiso 0.63 1 calc PR A 2
H11D H 0.7833 0.6501 0.0312 0.127 Uiso 0.63 1 calc PR A 2
C12B C 0.7227(18) 0.7012(8) 0.0174(8) 0.124 Uani 0.63 1 d PDU A 2
H12D H 0.7618 0.7205 0.0211 0.186 Uiso 0.63 1 calc PR A 2
H12E H 0.6876 0.7014 0.0326 0.186 Uiso 0.63 1 calc PR A 2
H12F H 0.6976 0.7085 0.0004 0.186 Uiso 0.63 1 calc PR A 2
C13 C 0.5173(9) 0.6167(4) 0.0055(2) 0.052 Uani 1 1 d . . .
H13A H 0.4752 0.5986 0.0024 0.063 Uiso 1 1 calc R . .
H13B H 0.5461 0.6176 -0.0117 0.063 Uiso 1 1 calc R . .
C14 C 0.4876(11) 0.6596(5) 0.0119(3) 0.068 Uani 1 1 d . . .
H14A H 0.4624 0.6594 0.0298 0.082 Uiso 1 1 calc R . .
H14B H 0.5293 0.6784 0.0130 0.082 Uiso 1 1 calc R . .
C15 C 0.4338(13) 0.6738(6) -0.0105(3) 0.088 Uani 1 1 d . . .
H15A H 0.4243 0.7027 -0.0079 0.105 Uiso 1 1 calc R . .
H15B H 0.4570 0.6703 -0.0286 0.105 Uiso 1 1 calc R . .
C16 C 0.3638(12) 0.6522(6) -0.0100(4) 0.093 Uani 1 1 d . . .
H16A H 0.3316 0.6627 -0.0244 0.139 Uiso 1 1 calc R . .
H16B H 0.3404 0.6558 0.0079 0.139 Uiso 1 1 calc R . .
H16C H 0.3727 0.6238 -0.0132 0.139 Uiso 1 1 calc R . .
N2 N 0.4204(8) 0.4423(4) 0.2397(2) 0.063 Uani 1 1 d . . .
C17 C 0.4917(9) 0.4392(5) 0.2224(3) 0.068 Uani 1 1 d . . .
H17A H 0.4892 0.4594 0.2077 0.082 Uiso 1 1 calc R . .
H17B H 0.4927 0.4127 0.2136 0.082 Uiso 1 1 calc R . .
C18 C 0.5663(9) 0.4451(5) 0.2384(3) 0.068 Uani 1 1 d . . .
H18A H 0.5747 0.4739 0.2415 0.081 Uiso 1 1 calc R . .
H18B H 0.5629 0.4319 0.2564 0.081 Uiso 1 1 calc R . .
C19 C 0.6323(10) 0.4273(6) 0.2221(3) 0.073 Uani 1 1 d . . .
H19A H 0.6214 0.3991 0.2176 0.087 Uiso 1 1 calc R . .
H19B H 0.6378 0.4421 0.2047 0.087 Uiso 1 1 calc R . .
C20 C 0.7042(10) 0.4291(7) 0.2377(4) 0.093 Uani 1 1 d . . .
H20A H 0.7435 0.4178 0.2264 0.139 Uiso 1 1 calc R . .
H20B H 0.6999 0.4137 0.2547 0.139 Uiso 1 1 calc R . .
H20C H 0.7158 0.4569 0.2421 0.139 Uiso 1 1 calc R . .
C21 C 0.4197(12) 0.4808(6) 0.2551(3) 0.087 Uani 1 1 d . . .
H21A H 0.4684 0.4856 0.2635 0.104 Uiso 1 1 calc R . .
H21B H 0.3829 0.4796 0.2700 0.104 Uiso 1 1 calc R . .
C22 C 0.3997(10) 0.5172(5) 0.2341(3) 0.072 Uani 1 1 d . . .
H22A H 0.4347 0.5177 0.2187 0.087 Uiso 1 1 calc R . .
H22B H 0.3496 0.5137 0.2267 0.087 Uiso 1 1 calc R . .
C23 C 0.4050(15) 0.5574(6) 0.2513(4) 0.104 Uani 1 1 d . . .
H23A H 0.3723 0.5558 0.2675 0.125 Uiso 1 1 calc R . .
H23B H 0.4558 0.5613 0.2579 0.125 Uiso 1 1 calc R . .
C24 C 0.3815(14) 0.5940(6) 0.2326(5) 0.113 Uani 1 1 d . . .
H24A H 0.3821 0.6186 0.2434 0.169 Uiso 1 1 calc R . .
H24B H 0.3320 0.5894 0.2254 0.169 Uiso 1 1 calc R . .
H24C H 0.4159 0.5965 0.2173 0.169 Uiso 1 1 calc R . .
C25 C 0.3537(10) 0.4330(6) 0.2214(3) 0.076 Uani 1 1 d . . .
H25A H 0.3516 0.4530 0.2065 0.091 Uiso 1 1 calc R . .
H25B H 0.3605 0.4065 0.2130 0.091 Uiso 1 1 calc R . .
C26 C 0.2822(11) 0.4334(7) 0.2364(4) 0.100 Uani 1 1 d . . .
H26A H 0.2811 0.4567 0.2488 0.120 Uiso 1 1 calc R . .
H26B H 0.2787 0.4091 0.2478 0.120 Uiso 1 1 calc R . .
C27 C 0.2133(12) 0.4354(7) 0.2167(4) 0.093 Uani 1 1 d . . .
H27A H 0.2199 0.4168 0.2011 0.111 Uiso 1 1 calc R . .
H27B H 0.1685 0.4275 0.2267 0.111 Uiso 1 1 calc R . .
C28 C 0.2057(16) 0.4788(8) 0.2061(6) 0.151 Uani 1 1 d . . .
H28A H 0.1627 0.4808 0.1942 0.226 Uiso 1 1 calc R . .
H28B H 0.2497 0.4861 0.1957 0.226 Uiso 1 1 calc R . .
H28C H 0.2000 0.4970 0.2216 0.226 Uiso 1 1 calc R . .
C29 C 0.4228(10) 0.4074(6) 0.2631(3) 0.080 Uani 1 1 d . . .
H29A H 0.4662 0.4122 0.2748 0.096 Uiso 1 1 calc R . .
H29B H 0.3790 0.4106 0.2749 0.096 Uiso 1 1 calc R . .
C30 C 0.4253(13) 0.3644(5) 0.2534(4) 0.108 Uani 1 1 d DU B .
H30A H 0.3742 0.3551 0.2511 0.130 Uiso 1 1 calc R . .
H30B H 0.4483 0.3641 0.2351 0.130 Uiso 1 1 calc R . .
C31 C 0.4642(15) 0.3344(8) 0.2706(5) 0.135 Uani 1 1 d DU . .
H31A H 0.4630 0.3085 0.2609 0.162 Uiso 0.58 1 calc PR B 1
H31B H 0.4363 0.3310 0.2878 0.162 Uiso 0.58 1 calc PR B 1
H31C H 0.4331 0.3104 0.2729 0.162 Uiso 0.42 1 calc PR B 2
H31D H 0.4742 0.3457 0.2889 0.162 Uiso 0.42 1 calc PR B 2
C32A C 0.5458(18) 0.3438(10) 0.2782(10) 0.127 Uani 0.58 1 d PDU B 1
H32A H 0.5656 0.3221 0.2894 0.152 Uiso 0.58 1 calc PR B 1
H32B H 0.5480 0.3689 0.2884 0.152 Uiso 0.58 1 calc PR B 1
H32C H 0.5748 0.3464 0.2614 0.152 Uiso 0.58 1 calc PR B 1
C32B C 0.5396(17) 0.3224(11) 0.2560(13) 0.195 Uani 0.42 1 d PDU B 2
H32D H 0.5658 0.3030 0.2674 0.234 Uiso 0.42 1 calc PR B 2
H32E H 0.5700 0.3463 0.2537 0.234 Uiso 0.42 1 calc PR B 2
H32F H 0.5293 0.3107 0.2381 0.234 Uiso 0.42 1 calc PR B 2
N3 N 0.4633(8) 0.7374(3) 0.1562(3) 0.062 Uani 1 1 d . . .
C33 C 0.5034(8) 0.7770(3) 0.1489(3) 0.058 Uani 1 1 d . . .
H33A H 0.4714 0.7928 0.1367 0.069 Uiso 1 1 calc R . .
H33B H 0.5104 0.7925 0.1659 0.069 Uiso 1 1 calc R . .
C34 C 0.5777(11) 0.7719(5) 0.1351(4) 0.078 Uani 1 1 d . . .
H34A H 0.6115 0.7573 0.1473 0.094 Uiso 1 1 calc R . .
H34B H 0.5721 0.7563 0.1180 0.094 Uiso 1 1 calc R . .
C35 C 0.6087(13) 0.8131(7) 0.1286(5) 0.106 Uani 1 1 d . . .
H35A H 0.5738 0.8274 0.1166 0.127 Uiso 1 1 calc R . .
H35B H 0.6131 0.8284 0.1459 0.127 Uiso 1 1 calc R . .
C36 C 0.6785(12) 0.8118(8) 0.1155(6) 0.133 Uani 1 1 d . . .
H36A H 0.6964 0.8390 0.1127 0.199 Uiso 1 1 calc R . .
H36B H 0.6739 0.7983 0.0978 0.199 Uiso 1 1 calc R . .
H36C H 0.7131 0.7971 0.1271 0.199 Uiso 1 1 calc R . .
C37 C 0.4454(9) 0.7133(4) 0.1296(3) 0.063 Uani 1 1 d . . .
H37A H 0.4919 0.7077 0.1199 0.076 Uiso 1 1 calc R . .
H37B H 0.4239 0.6873 0.1350 0.076 Uiso 1 1 calc R . .
C38 C 0.3926(11) 0.7341(5) 0.1096(4) 0.078 Uani 1 1 d . . .
H38A H 0.4137 0.7599 0.1038 0.093 Uiso 1 1 calc R . .
H38B H 0.3454 0.7394 0.1189 0.093 Uiso 1 1 calc R . .
C39 C 0.3795(12) 0.7069(5) 0.0840(4) 0.090 Uani 1 1 d . . .
H39A H 0.4271 0.7007 0.0752 0.108 Uiso 1 1 calc R . .
H39B H 0.3570 0.6814 0.0898 0.108 Uiso 1 1 calc R . .
C40 C 0.3288(15) 0.7277(7) 0.0630(5) 0.124 Uani 1 1 d . . .
H40A H 0.3208 0.7100 0.0473 0.185 Uiso 1 1 calc R . .
H40B H 0.3519 0.7525 0.0567 0.185 Uiso 1 1 calc R . .
H40C H 0.2817 0.7339 0.0716 0.185 Uiso 1 1 calc R . .
C41 C 0.3938(8) 0.7498(4) 0.1717(3) 0.062 Uani 1 1 d . . .
H41A H 0.3634 0.7664 0.1594 0.074 Uiso 1 1 calc R . .
H41B H 0.4085 0.7667 0.1874 0.074 Uiso 1 1 calc R . .
C42 C 0.3457(10) 0.7154(5) 0.1827(4) 0.077 Uani 1 1 d . . .
H42A H 0.3736 0.7003 0.1966 0.093 Uiso 1 1 calc R . .
H42B H 0.3340 0.6970 0.1674 0.093 Uiso 1 1 calc R . .
C43 C 0.2722(11) 0.7308(7) 0.1958(5) 0.098 Uani 1 1 d . . .
H43A H 0.2842 0.7508 0.2100 0.118 Uiso 1 1 calc R . .
H43B H 0.2431 0.7445 0.1815 0.118 Uiso 1 1 calc R . .
C44 C 0.2259(12) 0.6983(7) 0.2085(5) 0.115 Uani 1 1 d . . .
H44A H 0.1800 0.7098 0.2153 0.172 Uiso 1 1 calc R . .
H44B H 0.2527 0.6861 0.2237 0.172 Uiso 1 1 calc R . .
H44C H 0.2148 0.6780 0.1947 0.172 Uiso 1 1 calc R . .
C45 C 0.5128(9) 0.7098(4) 0.1738(3) 0.060 Uani 1 1 d . . .
H45A H 0.5561 0.7023 0.1627 0.072 Uiso 1 1 calc R . .
H45B H 0.4853 0.6851 0.1778 0.072 Uiso 1 1 calc R . .
C46 C 0.5405(9) 0.7278(5) 0.2016(3) 0.063 Uani 1 1 d . . .
H46A H 0.5686 0.7525 0.1979 0.076 Uiso 1 1 calc R . .
H46B H 0.4978 0.7350 0.2130 0.076 Uiso 1 1 calc R . .
C47 C 0.5899(12) 0.6978(5) 0.2175(4) 0.086 Uani 1 1 d . . .
H47A H 0.6268 0.6863 0.2050 0.103 Uiso 1 1 calc R . .
H47B H 0.6161 0.7119 0.2323 0.103 Uiso 1 1 calc R . .
C48 C 0.5434(14) 0.6645(6) 0.2296(4) 0.111 Uani 1 1 d . . .
H48A H 0.5750 0.6457 0.2394 0.166 Uiso 1 1 calc R . .
H48B H 0.5175 0.6505 0.2149 0.166 Uiso 1 1 calc R . .
H48C H 0.5076 0.6760 0.2424 0.166 Uiso 1 1 calc R . .
N4 N 1.0814(7) 0.5217(4) 0.0760(3) 0.088 Uani 1 1 d DU . .
C49 C 1.1339(8) 0.5243(6) 0.1009(3) 0.083 Uani 1 1 d DU . .
H49A H 1.1419 0.4970 0.1081 0.099 Uiso 1 1 calc R . .
H49B H 1.1818 0.5345 0.0945 0.099 Uiso 1 1 calc R . .
C50 C 1.1069(9) 0.5511(6) 0.1246(3) 0.085 Uani 1 1 d DU . .
H50A H 1.0970 0.5784 0.1178 0.102 Uiso 1 1 calc R . .
H50B H 1.0609 0.5402 0.1323 0.102 Uiso 1 1 calc R . .
C51 C 1.1663(10) 0.5525(6) 0.1469(4) 0.093 Uani 1 1 d DU . .
H51A H 1.2115 0.5641 0.1391 0.111 Uiso 1 1 calc R . .
H51B H 1.1776 0.5250 0.1529 0.111 Uiso 1 1 calc R . .
C52 C 1.1427(13) 0.5775(7) 0.1721(4) 0.108 Uani 1 1 d DU . .
H52A H 1.1824 0.5777 0.1856 0.163 Uiso 1 1 calc R . .
H52B H 1.0988 0.5657 0.1803 0.163 Uiso 1 1 calc R . .
H52C H 1.1321 0.6049 0.1664 0.163 Uiso 1 1 calc R . .
C53 C 1.0051(8) 0.5057(5) 0.0850(3) 0.078 Uani 1 1 d DU . .
H53A H 0.9724 0.5057 0.0688 0.094 Uiso 1 1 calc R . .
H53B H 0.9841 0.5245 0.0985 0.094 Uiso 1 1 calc R . .
C54 C 1.0044(10) 0.4626(5) 0.0978(4) 0.089 Uani 1 1 d DU . .
H54A H 1.0146 0.4428 0.0833 0.107 Uiso 1 1 calc R . .
H54B H 1.0439 0.4606 0.1116 0.107 Uiso 1 1 calc R . .
C55 C 0.9294(10) 0.4521(7) 0.1117(4) 0.100 Uani 1 1 d DU . .
H55A H 0.9314 0.4243 0.1184 0.120 Uiso 1 1 calc R . .
H55B H 0.9226 0.4697 0.1278 0.120 Uiso 1 1 calc R . .
C56 C 0.8616(12) 0.4567(7) 0.0925(5) 0.118 Uani 1 1 d DU . .
H56A H 0.8171 0.4495 0.1025 0.177 Uiso 1 1 calc R . .
H56B H 0.8673 0.4391 0.0766 0.177 Uiso 1 1 calc R . .
H56C H 0.8580 0.4844 0.0863 0.177 Uiso 1 1 calc R . .
C57 C 1.1199(11) 0.4927(6) 0.0561(3) 0.107 Uani 1 1 d DU . .
H57A H 1.1267 0.4668 0.0655 0.129 Uiso 1 1 calc R . .
H57B H 1.1692 0.5034 0.0518 0.129 Uiso 1 1 calc R . .
C58 C 1.0785(12) 0.4850(8) 0.0285(3) 0.140 Uani 1 1 d DU . .
H58A H 1.0632 0.5103 0.0198 0.168 Uiso 1 1 calc R . .
H58B H 1.0351 0.4678 0.0312 0.168 Uiso 1 1 calc R . .
C59 C 1.1399(14) 0.4630(9) 0.0111(3) 0.142 Uani 1 1 d DU . .
H59A H 1.1866 0.4780 0.0121 0.171 Uiso 1 1 calc R . .
H59B H 1.1483 0.4358 0.0184 0.171 Uiso 1 1 calc R . .
C60 C 1.1142(15) 0.4607(9) -0.0181(4) 0.132 Uani 1 1 d DU . .
H60A H 1.1498 0.4456 -0.0289 0.199 Uiso 1 1 calc R . .
H60B H 1.1097 0.4877 -0.0255 0.199 Uiso 1 1 calc R . .
H60C H 1.0665 0.4474 -0.0187 0.199 Uiso 1 1 calc R . .
C61 C 1.0670(9) 0.5636(6) 0.0630(4) 0.097 Uani 1 1 d DU . .
H61A H 1.0321 0.5602 0.0477 0.117 Uiso 1 1 calc R . .
H61B H 1.0428 0.5806 0.0769 0.117 Uiso 1 1 calc R . .
C62 C 1.1351(10) 0.5862(7) 0.0521(5) 0.130 Uani 1 1 d DU . .
H62A H 1.1591 0.5706 0.0375 0.156 Uiso 1 1 calc R . .
H62B H 1.1710 0.5903 0.0671 0.156 Uiso 1 1 calc R . .
C63 C 1.1087(13) 0.6275(8) 0.0407(6) 0.167 Uani 1 1 d DU . .
H63A H 1.0858 0.6434 0.0555 0.200 Uiso 1 1 calc R . .
H63B H 1.0721 0.6234 0.0260 0.200 Uiso 1 1 calc R . .
C64 C 1.1783(14) 0.6498(11) 0.0291(7) 0.204 Uani 1 1 d DU . .
H64A H 1.1635 0.6757 0.0216 0.305 Uiso 1 1 calc R . .
H64B H 1.2008 0.6336 0.0146 0.305 Uiso 1 1 calc R . .
H64C H 1.2138 0.6540 0.0439 0.305 Uiso 1 1 calc R . .
N5 N 0.5544(12) 0.2244(6) 0.1564(4) 0.125 Uiso 1 1 d D . .
C65 C 0.5088(12) 0.2517(8) 0.1772(5) 0.154 Uiso 1 1 d D . .
H65A H 0.5441 0.2652 0.1895 0.185 Uiso 1 1 calc R . .
H65B H 0.4838 0.2727 0.1665 0.185 Uiso 1 1 calc R . .
C66 C 0.4489(16) 0.2301(9) 0.1959(6) 0.141 Uiso 1 1 d D . .
H66A H 0.4022 0.2280 0.1856 0.169 Uiso 1 1 calc R . .
H66B H 0.4656 0.2028 0.2003 0.169 Uiso 1 1 calc R . .
C67 C 0.436(2) 0.2542(12) 0.2233(7) 0.239 Uiso 1 1 d D . .
H67A H 0.4203 0.2821 0.2199 0.287 Uiso 1 1 calc R . .
H67B H 0.4784 0.2535 0.2357 0.287 Uiso 1 1 calc R . .
C68 C 0.370(2) 0.2268(13) 0.2337(9) 0.249 Uiso 1 1 d D . .
H68A H 0.3517 0.2369 0.2513 0.373 Uiso 1 1 calc R . .
H68B H 0.3872 0.1993 0.2361 0.373 Uiso 1 1 calc R . .
H68C H 0.3300 0.2272 0.2203 0.373 Uiso 1 1 calc R . .
C69 C 0.6015(15) 0.1923(8) 0.1711(6) 0.151 Uiso 1 1 d D . .
H69A H 0.6270 0.1759 0.1572 0.181 Uiso 1 1 calc R . .
H69B H 0.5689 0.1744 0.1816 0.181 Uiso 1 1 calc R . .
C70 C 0.6612(12) 0.2113(7) 0.1914(5) 0.120 Uiso 1 1 d D . .
H70A H 0.7056 0.2198 0.1814 0.144 Uiso 1 1 calc R . .
H70B H 0.6408 0.2344 0.2015 0.144 Uiso 1 1 calc R . .
C71 C 0.679(2) 0.1756(10) 0.2114(7) 0.194 Uiso 1 1 d D . .
H71A H 0.6961 0.1524 0.2007 0.232 Uiso 1 1 calc R . .
H71B H 0.6330 0.1675 0.2210 0.232 Uiso 1 1 calc R . .
C72 C 0.739(2) 0.1874(12) 0.2334(8) 0.224 Uiso 1 1 d D . .
H72A H 0.7497 0.1643 0.2450 0.335 Uiso 1 1 calc R . .
H72B H 0.7206 0.2093 0.2448 0.335 Uiso 1 1 calc R . .
H72C H 0.7837 0.1959 0.2240 0.335 Uiso 1 1 calc R . .
C73 C 0.4989(14) 0.2011(8) 0.1385(5) 0.163 Uiso 1 1 d D . .
H73A H 0.4700 0.1826 0.1501 0.196 Uiso 1 1 calc R . .
H73B H 0.5253 0.1851 0.1246 0.196 Uiso 1 1 calc R . .
C74 C 0.4466(13) 0.2321(8) 0.1241(6) 0.178 Uiso 1 1 d D . .
H74A H 0.4746 0.2530 0.1144 0.214 Uiso 1 1 calc R . .
H74B H 0.4127 0.2447 0.1374 0.214 Uiso 1 1 calc R . .
C75 C 0.4039(17) 0.2032(12) 0.1032(7) 0.249 Uiso 1 1 d D . .
H75A H 0.3880 0.2177 0.0865 0.299 Uiso 1 1 calc R . .
H75B H 0.4342 0.1800 0.0978 0.299 Uiso 1 1 calc R . .
C76 C 0.3363(17) 0.1904(10) 0.1216(7) 0.180 Uiso 1 1 d D . .
H76A H 0.3056 0.1714 0.1115 0.270 Uiso 1 1 calc R . .
H76B H 0.3073 0.2140 0.1263 0.270 Uiso 1 1 calc R . .
H76C H 0.3541 0.1778 0.1384 0.270 Uiso 1 1 calc R . .
C77 C 0.604(2) 0.2515(11) 0.1377(6) 0.220 Uiso 1 1 d D . .
H77A H 0.6496 0.2577 0.1479 0.264 Uiso 1 1 calc R . .
H77B H 0.5781 0.2769 0.1345 0.264 Uiso 1 1 calc R . .
C78 C 0.6265(14) 0.2329(9) 0.1087(6) 0.158 Uiso 1 1 d D . .
H78A H 0.6541 0.2079 0.1119 0.190 Uiso 1 1 calc R . .
H78B H 0.5812 0.2259 0.0987 0.190 Uiso 1 1 calc R . .
C79 C 0.6736(18) 0.2609(12) 0.0904(7) 0.264 Uiso 1 1 d D . .
H79A H 0.7127 0.2723 0.1021 0.316 Uiso 1 1 calc R . .
H79B H 0.6420 0.2833 0.0846 0.316 Uiso 1 1 calc R . .
C80 C 0.711(2) 0.2433(12) 0.0642(8) 0.215 Uiso 1 1 d D . .
H80A H 0.7326 0.2650 0.0535 0.323 Uiso 1 1 calc R . .
H80B H 0.6742 0.2294 0.0531 0.323 Uiso 1 1 calc R . .
H80C H 0.7494 0.2244 0.0696 0.323 Uiso 1 1 calc R . .

loop_
_atom_site_aniso_label
_atom_site_aniso_U_11
_atom_site_aniso_U_22
_atom_site_aniso_U_33
_atom_site_aniso_U_23
_atom_site_aniso_U_13
_atom_site_aniso_U_12
Ho1 0.036 0.029 0.021 -0.003 -0.004 0.008
Mo1 0.048 0.027 0.024 0.005 0.001 0.014
Mo2 0.035 0.023 0.019 0.002 0.003 0.008
Mo3 0.033 0.026 0.016 0.000 -0.001 0.000
Mo4 0.039 0.028 0.027 -0.004 0.003 0.010
Mo5 0.034 0.040 0.022 -0.002 -0.007 0.009
Mo6 0.037 0.042 0.023 -0.011 -0.003 0.005
Mo7 0.030 0.027 0.031 -0.008 -0.006 0.007
Mo8 0.031 0.032 0.023 -0.001 -0.005 0.009
Mo9 0.056 0.029 0.034 0.009 0.014 0.006
Mo10 0.037 0.042 0.036 0.006 0.009 0.000
Mo11 0.035 0.038 0.025 0.003 0.001 -0.004
Mo12 0.045 0.022 0.028 -0.003 0.007 0.001
Mo13 0.031 0.054 0.039 -0.002 -0.008 0.003
Mo14 0.034 0.039 0.035 -0.012 -0.009 0.003
Mo15 0.036 0.030 0.049 -0.001 -0.007 0.003
Mo16 0.036 0.047 0.051 0.008 -0.001 0.004
O1 0.044 0.039 0.022 -0.001 -0.005 0.015
O2 0.041 0.029 0.020 -0.006 -0.005 0.009
O3 0.033 0.025 0.024 -0.004 0.002 -0.001
O4 0.043 0.030 0.017 -0.002 -0.007 0.012
O5 0.037 0.036 0.019 -0.005 -0.004 0.016
O6 0.040 0.045 0.024 -0.005 -0.004 0.003
O7 0.035 0.036 0.021 -0.009 -0.001 0.009
O8 0.028 0.034 0.024 -0.005 -0.007 0.007
O9 0.074 0.047 0.032 0.012 0.003 0.018
O10 0.061 0.030 0.025 0.003 0.006 0.018
O11 0.040 0.036 0.030 0.002 0.007 0.007
O12 0.041 0.025 0.027 0.002 0.005 0.008
O13 0.044 0.044 0.020 0.002 -0.004 -0.006
O14 0.035 0.033 0.024 0.000 0.006 0.003
O15 0.047 0.033 0.049 -0.010 0.006 0.012
O16 0.052 0.040 0.037 0.008 0.007 0.025
O17 0.048 0.030 0.020 0.007 0.002 0.004
O18 0.041 0.056 0.032 0.007 -0.007 0.012
O19 0.041 0.047 0.023 -0.002 -0.005 0.010
O20 0.046 0.063 0.028 -0.014 0.002 0.002
O21 0.029 0.038 0.030 -0.010 -0.006 0.004
O22 0.039 0.029 0.056 -0.009 -0.014 0.007
O23 0.028 0.039 0.036 -0.005 -0.006 0.013
O24 0.035 0.036 0.034 -0.002 -0.003 0.006
O25 0.034 0.037 0.028 -0.001 -0.001 0.015
O26 0.036 0.029 0.034 -0.006 -0.010 0.010
O27 0.082 0.047 0.045 0.016 0.020 0.013
O28 0.045 0.050 0.039 0.010 0.015 0.007
O29 0.047 0.054 0.041 0.007 0.016 0.015
O30 0.027 0.046 0.040 0.011 -0.001 -0.004
O31 0.041 0.058 0.032 0.010 -0.006 -0.001
O32 0.039 0.026 0.027 -0.001 0.003 -0.005
O33 0.051 0.025 0.038 -0.007 0.007 0.009
O34 0.056 0.024 0.034 0.002 0.014 0.013
O35 0.043 0.032 0.031 0.002 0.003 0.002
O36 0.033 0.059 0.057 -0.002 -0.006 0.004
O37 0.028 0.065 0.028 -0.011 -0.008 0.008
O38 0.047 0.047 0.028 -0.013 -0.009 0.007
O39 0.040 0.031 0.040 -0.013 -0.006 0.008
O40 0.043 0.035 0.065 0.006 -0.005 0.009
O41 0.045 0.039 0.052 0.010 -0.002 0.001
O42 0.047 0.074 0.055 0.019 0.005 0.016
O43 0.028 0.056 0.042 0.008 0.001 0.014
O44 0.031 0.040 0.044 -0.001 -0.012 0.004
O45 0.066 0.049 0.053 0.004 0.021 -0.005
O46 0.056 0.055 0.056 0.014 0.006 -0.018
O47 0.046 0.043 0.040 -0.007 0.004 -0.010
O48 0.060 0.029 0.045 0.000 0.009 -0.006
O49 0.042 0.067 0.052 -0.010 -0.012 -0.001
O50 0.049 0.043 0.059 -0.024 -0.023 0.004
O51 0.045 0.040 0.070 0.003 -0.010 -0.004
O52 0.049 0.057 0.087 0.005 -0.006 0.000
N1 0.068 0.042 0.021 0.002 -0.004 -0.006
C1 0.062 0.073 0.015 -0.012 0.005 -0.019
C2 0.048 0.052 0.035 0.014 0.001 0.017
C3 0.044 0.050 0.032 -0.002 0.002 0.000
C4 0.055 0.061 0.057 0.011 -0.004 0.004
C5 0.053 0.053 0.026 0.010 -0.002 -0.005
C6 0.063 0.047 0.041 0.015 -0.006 -0.022
C7 0.045 0.053 0.054 0.017 0.001 -0.004
C8 0.056 0.096 0.075 0.044 -0.006 0.000
C9 0.097 0.104 0.031 0.011 -0.005 -0.064
C10 0.107 0.097 0.048 0.019 -0.003 -0.052
C11A 0.115 0.108 0.069 0.032 -0.003 -0.074
C12A 0.147 0.161 0.065 0.022 0.013 -0.096
C11B 0.099 0.139 0.080 0.021 0.006 -0.064
C12B 0.135 0.116 0.121 0.011 -0.009 -0.085
C13 0.082 0.062 0.014 -0.006 -0.003 0.003
C14 0.112 0.064 0.029 -0.010 0.014 -0.016
C15 0.147 0.070 0.047 -0.007 0.002 0.025
C16 0.121 0.083 0.075 -0.011 -0.031 0.038
N2 0.080 0.085 0.025 -0.007 0.010 0.012
C17 0.088 0.080 0.038 -0.025 -0.002 0.016
C18 0.104 0.067 0.033 0.003 -0.001 -0.023
C19 0.081 0.081 0.055 0.023 -0.008 0.011
C20 0.081 0.131 0.066 -0.005 -0.034 0.033
C21 0.115 0.099 0.046 -0.008 0.037 0.010
C22 0.072 0.076 0.068 0.002 0.022 0.003
C23 0.175 0.068 0.070 -0.014 0.022 0.018
C24 0.134 0.089 0.115 0.001 0.016 0.048
C25 0.086 0.096 0.045 -0.006 0.020 0.015
C26 0.095 0.132 0.074 -0.015 0.039 0.040
C27 0.086 0.111 0.081 -0.020 0.009 0.016
C28 0.145 0.121 0.186 0.017 -0.071 -0.014
C29 0.104 0.092 0.045 0.004 0.011 -0.031
C30 0.172 0.091 0.062 -0.001 0.013 -0.001
C31 0.149 0.113 0.142 0.013 -0.011 0.008
C32A 0.131 0.050 0.199 -0.014 0.021 0.008
C32B 0.170 0.208 0.208 0.052 0.032 0.033
N3 0.085 0.035 0.065 -0.023 0.003 0.025
C33 0.068 0.022 0.083 -0.019 -0.008 0.014
C34 0.097 0.052 0.085 -0.010 -0.006 0.006
C35 0.098 0.123 0.097 -0.017 -0.006 0.014
C36 0.081 0.135 0.182 0.011 -0.055 -0.013
C37 0.076 0.045 0.068 -0.024 -0.025 0.021
C38 0.101 0.049 0.083 -0.033 -0.041 0.026
C39 0.112 0.054 0.102 -0.038 -0.047 0.017
C40 0.148 0.110 0.112 -0.037 -0.045 -0.015
C41 0.061 0.047 0.079 -0.024 -0.007 0.027
C42 0.075 0.069 0.088 -0.035 -0.014 0.014
C43 0.068 0.107 0.120 -0.005 0.016 0.010
C44 0.082 0.117 0.146 0.019 0.009 0.009
C45 0.068 0.053 0.058 -0.017 -0.011 0.013
C46 0.069 0.064 0.057 0.000 -0.014 0.024
C47 0.102 0.059 0.097 -0.007 -0.009 0.026
C48 0.172 0.070 0.089 -0.018 0.011 0.050
N4 0.066 0.128 0.070 0.027 0.013 0.064
C49 0.051 0.126 0.070 0.046 0.018 0.035
C50 0.067 0.112 0.077 0.039 0.005 0.038
C51 0.072 0.106 0.100 0.035 -0.006 0.017
C52 0.109 0.106 0.111 0.016 -0.016 0.004
C53 0.066 0.115 0.054 0.008 -0.002 0.053
C54 0.102 0.098 0.068 -0.010 -0.003 0.036
C55 0.103 0.117 0.081 -0.021 -0.004 0.013
C56 0.115 0.122 0.117 -0.040 -0.022 0.039
C57 0.096 0.172 0.054 0.035 0.021 0.090
C58 0.145 0.212 0.062 0.009 -0.002 0.128
C59 0.139 0.211 0.077 -0.004 0.012 0.100
C60 0.146 0.167 0.084 -0.031 0.022 -0.001
C61 0.068 0.147 0.077 0.047 0.017 0.058
C62 0.071 0.189 0.129 0.081 0.028 0.054
C63 0.093 0.224 0.183 0.145 0.012 0.038
C64 0.108 0.266 0.237 0.166 0.004 0.008

loop_
_atom_type_symbol
_atom_type_description
_atom_type_scat_dispersion_real
_atom_type_scat_dispersion_imag
_atom_type_scat_source
Mo Mo -1.6832 0.6857 'International Tables Vol C Tables 4.2.6.8 and 6.1.1.4'
Ho Ho -0.2175 4.6783 'International Tables Vol C Tables 4.2.6.8 and 6.1.1.4'
C C 0.0033 0.0016 'International Tables Vol C Tables 4.2.6.8 and 6.1.1.4'
H H 0.0000 0.0000 'International Tables Vol C Tables 4.2.6.8 and 6.1.1.4'
N N 0.0061 0.0033 'International Tables Vol C Tables 4.2.6.8 and 6.1.1.4'
O O 0.0106 0.0060 'International Tables Vol C Tables 4.2.6.8 and 6.1.1.4'

loop_
_geom_angle_atom_site_label_1
_geom_angle_atom_site_label_2
_geom_angle_atom_site_label_3
_geom_angle
O7 Ho1 O1 142.4(2)
O7 Ho1 O3 74.4(2)
O1 Ho1 O3 114.8(2)
O7 Ho1 O5 114.2(2)
O1 Ho1 O5 81.1(3)
O3 Ho1 O5 143.2(2)
O7 Ho1 O4 140.3(2)
O1 Ho1 O4 73.6(2)
O3 Ho1 O4 73.4(2)
O5 Ho1 O4 80.5(2)
O7 Ho1 O6 73.4(2)
O1 Ho1 O6 79.4(3)
O3 Ho1 O6 140.0(2)
O5 Ho1 O6 73.1(2)
O4 Ho1 O6 144.8(2)
O7 Ho1 O8 72.5(2)
O1 Ho1 O8 144.1(2)
O3 Ho1 O8 76.5(2)
O5 Ho1 O8 72.9(2)
O4 Ho1 O8 78.0(2)
O6 Ho1 O8 114.7(3)
O7 Ho1 O2 76.1(2)
O1 Ho1 O2 72.5(2)
O3 Ho1 O2 73.5(2)
O5 Ho1 O2 142.6(2)
O4 Ho1 O2 115.4(2)
O6 Ho1 O2 76.3(2)
O8 Ho1 O2 141.2(2)
O9 Mo1 O1 105.3(4)
O9 Mo1 O16 103.5(4)
O1 Mo1 O16 98.9(4)
O9 Mo1 O10 99.2(4)
O1 Mo1 O10 93.8(3)
O16 Mo1 O10 149.9(3)
O9 Mo1 O34 94.2(4)
O1 Mo1 O34 158.5(3)
O16 Mo1 O34 85.0(3)
O10 Mo1 O34 73.8(3)
O9 Mo1 O17 166.5(4)
O1 Mo1 O17 87.2(3)
O16 Mo1 O17 79.0(3)
O10 Mo1 O17 74.5(3)
O34 Mo1 O17 72.7(3)
O9 Mo1 Mo4 136.4(3)
O1 Mo1 Mo4 84.8(2)
O16 Mo1 Mo4 33.2(2)
O10 Mo1 Mo4 122.7(2)
O34 Mo1 Mo4 87.31(19)
O17 Mo1 Mo4 48.15(19)
O2 Mo2 O11 107.1(3)
O2 Mo2 O12 99.0(3)
O11 Mo2 O12 99.1(3)
O2 Mo2 O10 97.4(3)
O11 Mo2 O10 98.0(3)
O12 Mo2 O10 151.7(3)
O2 Mo2 O17 91.1(3)
O11 Mo2 O17 161.8(3)
O12 Mo2 O17 78.1(3)
O10 Mo2 O17 78.7(3)
O2 Mo2 O35 166.1(3)
O11 Mo2 O35 86.8(3)
O12 Mo2 O35 79.2(3)
O10 Mo2 O35 79.4(3)
O17 Mo2 O35 75.0(3)
O13 Mo3 O3 105.2(3)
O13 Mo3 O14 102.3(3)
O3 Mo3 O14 98.5(3)
O13 Mo3 O12 101.1(3)
O3 Mo3 O12 95.2(3)
O14 Mo3 O12 148.6(3)
O13 Mo3 O32 94.7(3)
O3 Mo3 O32 158.6(3)
O14 Mo3 O32 84.4(3)
O12 Mo3 O32 73.0(3)
O13 Mo3 O17 167.2(3)
O3 Mo3 O17 87.2(3)
O14 Mo3 O17 78.7(3)
O12 Mo3 O17 73.9(3)
O32 Mo3 O17 72.6(3)
O13 Mo3 Mo4 135.0(3)
O3 Mo3 Mo4 84.2(2)
O14 Mo3 Mo4 33.1(2)
O12 Mo3 Mo4 122.1(2)
O32 Mo3 Mo4 87.16(19)
O17 Mo3 Mo4 48.14(19)
O15 Mo4 O4 105.6(4)
O15 Mo4 O14 103.1(4)
O4 Mo4 O14 96.7(3)
O15 Mo4 O16 102.8(4)
O4 Mo4 O16 95.5(3)
O14 Mo4 O16 147.1(3)
O15 Mo4 O33 97.0(3)
O4 Mo4 O33 157.4(3)
O14 Mo4 O33 78.7(3)
O16 Mo4 O33 78.3(3)
O15 Mo4 O17 167.8(3)
O4 Mo4 O17 86.6(3)
O14 Mo4 O17 75.3(3)
O16 Mo4 O17 75.0(3)
O33 Mo4 O17 70.8(3)
O15 Mo4 Mo3 134.7(3)
O4 Mo4 Mo3 83.0(2)
O14 Mo4 Mo3 31.9(2)
O16 Mo4 Mo3 120.8(2)
O33 Mo4 Mo3 81.7(2)
O17 Mo4 Mo3 45.78(15)
O15 Mo4 Mo1 134.5(3)
O4 Mo4 Mo1 82.4(2)
O14 Mo4 Mo1 120.7(2)
O16 Mo4 Mo1 31.9(2)
O33 Mo4 Mo1 81.1(2)
O17 Mo4 Mo1 45.37(16)
Mo3 Mo4 Mo1 90.32(3)
O18 Mo5 O5 105.8(4)
O18 Mo5 O19 102.0(4)
O5 Mo5 O19 98.7(3)
O18 Mo5 O25 101.2(3)
O5 Mo5 O25 95.8(3)
O19 Mo5 O25 148.0(3)
O18 Mo5 O37 94.2(4)
O5 Mo5 O37 158.6(3)
O19 Mo5 O37 84.1(3)
O25 Mo5 O37 72.5(3)
O18 Mo5 O26 166.9(4)
O5 Mo5 O26 87.1(3)
O19 Mo5 O26 77.9(3)
O25 Mo5 O26 74.5(3)
O37 Mo5 O26 72.7(3)
O18 Mo5 Mo8 135.2(3)
O5 Mo5 Mo8 81.4(2)
O19 Mo5 Mo8 120.8(2)
O25 Mo5 Mo8 34.3(2)
O37 Mo5 Mo8 79.02(19)
O26 Mo5 Mo8 42.91(19)
O20 Mo6 O6 106.1(4)
O20 Mo6 O19 102.6(4)
O6 Mo6 O19 95.7(4)
O20 Mo6 O21 103.4(4)
O6 Mo6 O21 95.3(3)
O19 Mo6 O21 147.6(3)
O20 Mo6 O38 96.4(4)
O6 Mo6 O38 157.4(3)
O19 Mo6 O38 78.9(3)
O21 Mo6 O38 79.3(3)
O20 Mo6 O26 167.8(3)
O6 Mo6 O26 86.0(3)
O19 Mo6 O26 75.1(3)
O21 Mo6 O26 75.4(3)
O38 Mo6 O26 71.4(3)
O22 Mo7 O7 104.8(3)
O22 Mo7 O21 104.1(4)
O7 Mo7 O21 98.2(3)
O22 Mo7 O23 100.0(4)
O7 Mo7 O23 94.3(3)
O21 Mo7 O23 149.0(3)
O22 Mo7 O39 95.1(3)
O7 Mo7 O39 158.0(3)
O21 Mo7 O39 85.7(3)
O23 Mo7 O39 72.9(3)
O22 Mo7 O26 168.0(3)
O7 Mo7 O26 86.3(3)
O21 Mo7 O26 78.4(3)
O23 Mo7 O26 74.2(3)
O39 Mo7 O26 73.3(3)
O24 Mo8 O8 107.8(3)
O24 Mo8 O23 97.6(3)
O8 Mo8 O23 98.2(3)
O24 Mo8 O25 98.6(3)
O8 Mo8 O25 99.5(3)
O23 Mo8 O25 150.9(3)
O24 Mo8 O26 161.2(3)
O8 Mo8 O26 91.0(3)
O23 Mo8 O26 78.4(3)
O25 Mo8 O26 78.4(3)
O24 Mo8 O44 86.0(3)
O8 Mo8 O44 166.1(3)
O23 Mo8 O44 78.7(3)
O25 Mo8 O44 78.6(3)
O26 Mo8 O44 75.2(3)
O24 Mo8 Mo5 134.1(2)
O8 Mo8 Mo5 85.6(2)
O23 Mo8 Mo5 124.3(2)
O25 Mo8 Mo5 35.5(2)
O26 Mo8 Mo5 45.89(18)
O44 Mo8 Mo5 85.1(2)
O45 Mo9 O27 105.8(5)
O45 Mo9 O28 102.7(4)
O27 Mo9 O28 101.1(4)
O45 Mo9 O34 96.1(4)
O27 Mo9 O34 99.7(4)
O28 Mo9 O34 146.7(3)
O45 Mo9 O35 96.6(4)
O27 Mo9 O35 157.0(4)
O28 Mo9 O35 78.2(3)
O34 Mo9 O35 72.6(3)
O45 Mo9 O10 163.2(3)
O27 Mo9 O10 87.1(4)
O28 Mo9 O10 84.8(3)
O34 Mo9 O10 70.7(3)
O35 Mo9 O10 70.0(3)
O29 Mo10 O46 105.5(5)
O29 Mo10 O30 102.9(4)
O46 Mo10 O30 99.7(4)
O29 Mo10 O28 104.2(4)
O46 Mo10 O28 99.6(4)
O30 Mo10 O28 140.8(3)
O29 Mo10 O11 88.9(4)
O46 Mo10 O11 165.6(4)
O30 Mo10 O11 76.4(3)
O28 Mo10 O11 76.4(3)
O31 Mo11 O47 105.5(4)
O31 Mo11 O30 101.9(4)
O47 Mo11 O30 102.3(4)
O31 Mo11 O32 100.1(3)
O47 Mo11 O32 95.9(4)
O30 Mo11 O32 146.4(3)
O31 Mo11 O12 90.0(3)
O47 Mo11 O12 160.9(3)
O30 Mo11 O12 84.9(3)
O32 Mo11 O12 70.0(3)
O31 Mo11 O35 159.4(3)
O47 Mo11 O35 94.4(3)
O30 Mo11 O35 78.1(3)
O32 Mo11 O35 72.5(3)
O12 Mo11 O35 69.5(2)
O48 Mo12 O33 104.4(4)
O48 Mo12 O32 102.4(4)
O33 Mo12 O32 96.5(3)
O48 Mo12 O34 101.0(4)
O33 Mo12 O34 95.6(3)
O32 Mo12 O34 149.9(3)
O48 Mo12 O35 100.0(4)
O33 Mo12 O35 155.5(3)
O32 Mo12 O35 78.9(3)
O34 Mo12 O35 78.7(3)
O48 Mo12 O17 175.0(4)
O33 Mo12 O17 80.4(3)
O32 Mo12 O17 77.9(3)
O34 Mo12 O17 77.2(3)
O35 Mo12 O17 75.1(3)
O36 Mo13 O49 104.9(4)
O36 Mo13 O43 103.0(4)
O49 Mo13 O43 101.5(4)
O36 Mo13 O37 98.2(4)
O49 Mo13 O37 97.1(4)
O43 Mo13 O37 146.9(3)
O36 Mo13 O44 159.0(4)
O49 Mo13 O44 95.3(4)
O43 Mo13 O44 78.0(3)
O37 Mo13 O44 73.1(3)
O36 Mo13 O25 89.2(3)
O49 Mo13 O25 162.7(4)
O43 Mo13 O25 84.6(3)
O37 Mo13 O25 70.5(3)
O44 Mo13 O25 70.0(3)
O36 Mo13 Mo14 134.0(3)
O49 Mo13 Mo14 84.9(3)
O43 Mo13 Mo14 119.2(2)
O37 Mo13 Mo14 35.8(2)
O44 Mo13 Mo14 41.2(2)
O25 Mo13 Mo14 78.09(17)
O50 Mo14 O38 104.6(4)
O50 Mo14 O37 101.1(4)
O38 Mo14 O37 95.7(4)
O50 Mo14 O39 102.4(4)
O38 Mo14 O39 96.9(4)
O37 Mo14 O39 149.5(3)
O50 Mo14 O44 99.7(4)
O38 Mo14 O44 155.6(3)
O37 Mo14 O44 78.5(3)
O39 Mo14 O44 78.6(3)
O50 Mo14 O26 175.2(4)
O38 Mo14 O26 80.2(3)
O37 Mo14 O26 77.7(3)
O39 Mo14 O26 77.2(3)
O44 Mo14 O26 75.5(3)
O50 Mo14 Mo13 89.4(3)
O38 Mo14 Mo13 132.2(3)
O37 Mo14 Mo13 36.4(2)
O39 Mo14 Mo13 124.8(2)
O44 Mo14 Mo13 46.3(2)
O26 Mo14 Mo13 86.91(18)
O40 Mo15 O51 105.3(4)
O40 Mo15 O41 103.0(4)
O51 Mo15 O41 103.6(4)
O40 Mo15 O39 100.2(4)
O51 Mo15 O39 94.7(4)
O41 Mo15 O39 145.3(3)
O40 Mo15 O23 89.9(3)
O51 Mo15 O23 160.6(4)
O41 Mo15 O23 84.2(3)
O39 Mo15 O23 70.3(3)
O40 Mo15 O44 159.5(4)
O51 Mo15 O44 94.4(4)
O41 Mo15 O44 77.2(3)
O39 Mo15 O44 72.2(3)
O23 Mo15 O44 69.7(3)
O42 Mo16 O52 104.9(5)
O42 Mo16 O43 103.9(4)
O52 Mo16 O43 97.6(4)
O42 Mo16 O41 105.1(4)
O52 Mo16 O41 100.0(4)
O43 Mo16 O41 140.8(3)
O42 Mo16 O24 90.0(4)
O52 Mo16 O24 165.1(4)
O43 Mo16 O24 77.8(3)
O41 Mo16 O24 76.3(3)
Mo1 O1 Ho1 132.5(4)
Mo2 O2 Ho1 128.7(3)
Mo3 O3 Ho1 132.4(4)
Mo4 O4 Ho1 133.0(4)
Mo5 O5 Ho1 132.5(4)
Mo6 O6 Ho1 133.5(4)
Mo7 O7 Ho1 133.8(4)
Mo8 O8 Ho1 129.0(3)
Mo2 O10 Mo1 109.7(4)
Mo2 O10 Mo9 108.5(4)
Mo1 O10 Mo9 101.9(3)
Mo2 O11 Mo10 113.7(4)
Mo2 O12 Mo3 111.2(3)
Mo2 O12 Mo11 108.9(3)
Mo3 O12 Mo11 103.1(3)
Mo3 O14 Mo4 115.0(3)
Mo1 O16 Mo4 114.9(4)
Mo2 O17 Mo1 92.2(2)
Mo2 O17 Mo12 103.0(3)
Mo1 O17 Mo12 97.1(3)
Mo2 O17 Mo3 91.5(3)
Mo1 O17 Mo3 164.4(4)
Mo12 O17 Mo3 96.8(3)
Mo2 O17 Mo4 165.1(4)
Mo1 O17 Mo4 86.5(2)
Mo12 O17 Mo4 91.9(3)
Mo3 O17 Mo4 86.1(2)
Mo5 O19 Mo6 115.7(4)
Mo7 O21 Mo6 115.4(4)
Mo8 O23 Mo7 110.2(4)
Mo8 O23 Mo15 110.2(3)
Mo7 O23 Mo15 102.3(3)
Mo8 O24 Mo16 115.5(4)
Mo8 O25 Mo5 110.1(3)
Mo8 O25 Mo13 109.3(3)
Mo5 O25 Mo13 103.3(3)
Mo8 O26 Mo7 92.0(3)
Mo8 O26 Mo5 91.2(3)
Mo7 O26 Mo5 164.9(4)
Mo8 O26 Mo14 102.7(3)
Mo7 O26 Mo14 96.4(3)
Mo5 O26 Mo14 97.3(3)
Mo8 O26 Mo6 165.8(4)
Mo7 O26 Mo6 86.7(3)
Mo5 O26 Mo6 86.6(2)
Mo14 O26 Mo6 91.5(2)
Mo9 O28 Mo10 119.6(4)
Mo11 O30 Mo10 119.4(4)
Mo12 O32 Mo11 108.0(3)
Mo12 O32 Mo3 110.1(3)
Mo11 O32 Mo3 105.2(3)
Mo12 O33 Mo4 116.9(3)
Mo12 O34 Mo9 107.6(4)
Mo12 O34 Mo1 110.5(3)
Mo9 O34 Mo1 105.3(3)
Mo12 O35 Mo2 106.9(3)
Mo12 O35 Mo9 93.0(3)
Mo2 O35 Mo9 98.7(3)
Mo12 O35 Mo11 92.6(3)
Mo2 O35 Mo11 98.5(3)
Mo9 O35 Mo11 159.6(4)
Mo14 O37 Mo13 107.8(4)
Mo14 O37 Mo5 109.9(3)
Mo13 O37 Mo5 105.4(3)
Mo14 O38 Mo6 117.0(4)
Mo14 O39 Mo15 108.5(4)
Mo14 O39 Mo7 110.4(3)
Mo15 O39 Mo7 105.5(3)
Mo15 O41 Mo16 121.7(4)
Mo16 O43 Mo13 119.8(4)
Mo14 O44 Mo8 106.6(3)
Mo14 O44 Mo13 92.6(3)
Mo8 O44 Mo13 98.7(3)
Mo14 O44 Mo15 92.9(3)
Mo8 O44 Mo15 97.8(3)
Mo13 O44 Mo15 160.3(4)
C5 N1 C1 111.8(9)
C5 N1 C13 105.1(9)
C1 N1 C13 110.5(11)
C5 N1 C9 110.9(12)
C1 N1 C9 106.6(9)
C13 N1 C9 112.2(11)
C2 C1 N1 114.9(9)
C2 C1 H1A 108.6
N1 C1 H1A 108.6
C2 C1 H1B 108.6
N1 C1 H1B 108.6
H1A C1 H1B 107.5
C1 C2 C3 112.3(10)
C1 C2 H2A 109.2
C3 C2 H2A 109.2
C1 C2 H2B 109.2
C3 C2 H2B 109.2
H2A C2 H2B 107.9
C4 C3 C2 113.3(11)
C4 C3 H3A 108.9
C2 C3 H3A 108.9
C4 C3 H3B 108.9
C2 C3 H3B 108.9
H3A C3 H3B 107.7
C3 C4 H4A 109.5
C3 C4 H4B 109.5
H4A C4 H4B 109.5
C3 C4 H4C 109.5
H4A C4 H4C 109.5
H4B C4 H4C 109.5
N1 C5 C6 118.5(10)
N1 C5 H5A 107.7
C6 C5 H5A 107.7
N1 C5 H5B 107.7
C6 C5 H5B 107.7
H5A C5 H5B 107.1
C5 C6 C7 110.4(10)
C5 C6 H6A 109.6
C7 C6 H6A 109.6
C5 C6 H6B 109.6
C7 C6 H6B 109.6
H6A C6 H6B 108.1
C8 C7 C6 112.0(13)
C8 C7 H7A 109.2
C6 C7 H7A 109.2
C8 C7 H7B 109.2
C6 C7 H7B 109.2
H7A C7 H7B 107.9
C7 C8 H8A 109.5
C7 C8 H8B 109.5
H8A C8 H8B 109.5
C7 C8 H8C 109.5
H8A C8 H8C 109.5
H8B C8 H8C 109.5
N1 C9 C10 114.0(11)
N1 C9 H9A 108.8
C10 C9 H9A 108.8
N1 C9 H9B 108.8
C10 C9 H9B 108.8
H9A C9 H9B 107.7
C9 C10 C11B 117.8(18)
C9 C10 C11A 100.4(14)
C11B C10 C11A 28(3)
C9 C10 H10A 111.7
C11B C10 H10A 118.4
C11A C10 H10A 111.7
C9 C10 H10B 111.7
C11B C10 H10B 84.3
C11A C10 H10B 111.7
H10A C10 H10B 109.5
C9 C10 H10C 107.9
C11B C10 H10C 107.9
C11A C10 H10C 95.1
H10A C10 H10C 18.9
H10B C10 H10C 126.1
C9 C10 H10D 107.9
C11B C10 H10D 107.9
C11A C10 H10D 135.9
H10A C10 H10D 88.6
H10B C10 H10D 25.8
H10C C10 H10D 107.2
C12A C11A C10 117(3)
C12A C11A H11A 108.0
C10 C11A H11A 108.0
C12A C11A H11B 108.0
C10 C11A H11B 108.0
H11A C11A H11B 107.3
C11A C12A H12A 109.5
C11A C12A H12B 109.5
H12A C12A H12B 109.5
C11A C12A H12C 109.5
H12A C12A H12C 109.5
H12B C12A H12C 109.5
C10 C11B C12B 101.2(18)
C10 C11B H11C 111.5
C12B C11B H11C 111.5
C10 C11B H11D 111.5
C12B C11B H11D 111.5
H11C C11B H11D 109.3
C11B C12B H12D 109.5
C11B C12B H12E 109.5
H12D C12B H12E 109.5
C11B C12B H12F 109.5
H12D C12B H12F 109.5
H12E C12B H12F 109.5
N1 C13 C14 113.8(10)
N1 C13 H13A 108.8
C14 C13 H13A 108.8
N1 C13 H13B 108.8
C14 C13 H13B 108.8
H13A C13 H13B 107.7
C15 C14 C13 111.3(12)
C15 C14 H14A 109.4
C13 C14 H14A 109.4
C15 C14 H14B 109.4
C13 C14 H14B 109.4
H14A C14 H14B 108.0
C16 C15 C14 112.9(16)
C16 C15 H15A 109.0
C14 C15 H15A 109.0
C16 C15 H15B 109.0
C14 C15 H15B 109.0
H15A C15 H15B 107.8
C15 C16 H16A 109.5
C15 C16 H16B 109.5
H16A C16 H16B 109.5
C15 C16 H16C 109.5
H16A C16 H16C 109.5
H16B C16 H16C 109.5
C21 N2 C25 117.3(14)
C21 N2 C17 109.8(13)
C25 N2 C17 109.3(10)
C21 N2 C29 105.5(11)
C25 N2 C29 106.4(13)
C17 N2 C29 108.1(12)
N2 C17 C18 116.4(11)
N2 C17 H17A 108.2
C18 C17 H17A 108.2
N2 C17 H17B 108.2
C18 C17 H17B 108.2
H17A C17 H17B 107.4
C19 C18 C17 111.5(12)
C19 C18 H18A 109.3
C17 C18 H18A 109.3
C19 C18 H18B 109.3
C17 C18 H18B 109.3
H18A C18 H18B 108.0
C20 C19 C18 113.3(15)
C20 C19 H19A 108.9
C18 C19 H19A 108.9
C20 C19 H19B 108.9
C18 C19 H19B 108.9
H19A C19 H19B 107.7
C19 C20 H20A 109.5
C19 C20 H20B 109.5
H20A C20 H20B 109.5
C19 C20 H20C 109.5
H20A C20 H20C 109.5
H20B C20 H20C 109.5
N2 C21 C22 109.3(13)
N2 C21 H21A 109.8
C22 C21 H21A 109.8
N2 C21 H21B 109.8
C22 C21 H21B 109.8
H21A C21 H21B 108.3
C23 C22 C21 106.7(14)
C23 C22 H22A 110.4
C21 C22 H22A 110.4
C23 C22 H22B 110.4
C21 C22 H22B 110.4
H22A C22 H22B 108.6
C24 C23 C22 109.4(17)
C24 C23 H23A 109.8
C22 C23 H23A 109.8
C24 C23 H23B 109.8
C22 C23 H23B 109.8
H23A C23 H23B 108.2
C23 C24 H24A 109.5
C23 C24 H24B 109.5
H24A C24 H24B 109.5
C23 C24 H24C 109.5
H24A C24 H24C 109.5
H24B C24 H24C 109.5
C26 C25 N2 113.8(14)
C26 C25 H25A 108.8
N2 C25 H25A 108.8
C26 C25 H25B 108.8
N2 C25 H25B 108.8
H25A C25 H25B 107.7
C25 C26 C27 113.3(16)
C25 C26 H26A 108.9
C27 C26 H26A 108.9
C25 C26 H26B 108.9
C27 C26 H26B 108.9
H26A C26 H26B 107.7
C28 C27 C26 108(2)
C28 C27 H27A 110.1
C26 C27 H27A 110.1
C28 C27 H27B 110.1
C26 C27 H27B 110.1
H27A C27 H27B 108.4
C27 C28 H28A 109.5
C27 C28 H28B 109.5
H28A C28 H28B 109.5
C27 C28 H28C 109.5
H28A C28 H28C 109.5
H28B C28 H28C 109.5
C30 C29 N2 117.4(13)
C30 C29 H29A 107.9
N2 C29 H29A 107.9
C30 C29 H29B 107.9
N2 C29 H29B 107.9
H29A C29 H29B 107.2
C31 C30 C29 119(2)
C31 C30 H30A 107.7
C29 C30 H30A 107.7
C31 C30 H30B 107.7
C29 C30 H30B 107.7
H30A C30 H30B 107.1
C30 C31 C32A 117(3)
C30 C31 C32B 109.2(18)
C32A C31 C32B 49(3)
C30 C31 H31A 108.1
C32A C31 H31A 108.1
C32B C31 H31A 65.5
C30 C31 H31B 108.1
C32A C31 H31B 108.1
C32B C31 H31B 142.3
H31A C31 H31B 107.3
C30 C31 H31C 109.8
C32A C31 H31C 132.9
C32B C31 H31C 109.8
H31A C31 H31C 47.9
H31B C31 H31C 61.1
C30 C31 H31D 109.8
C32A C31 H31D 62.2
C32B C31 H31D 109.8
H31A C31 H31D 140.8
H31B C31 H31D 50.9
H31C C31 H31D 108.3
C31 C32A H32A 109.5
C31 C32A H32B 109.5
H32A C32A H32B 109.5
C31 C32A H32C 109.5
H32A C32A H32C 109.5
H32B C32A H32C 109.5
C31 C32B H32D 109.5
C31 C32B H32E 109.5
H32D C32B H32E 109.5
C31 C32B H32F 109.5
H32D C32B H32F 109.5
H32E C32B H32F 109.5
C41 N3 C45 111.6(12)
C41 N3 C33 105.7(10)
C45 N3 C33 111.1(12)
C41 N3 C37 112.2(12)
C45 N3 C37 106.0(9)
C33 N3 C37 110.3(12)
C34 C33 N3 115.1(11)
C34 C33 H33A 108.5
N3 C33 H33A 108.5
C34 C33 H33B 108.5
N3 C33 H33B 108.5
H33A C33 H33B 107.5
C35 C34 C33 108.7(14)
C35 C34 H34A 109.9
C33 C34 H34A 109.9
C35 C34 H34B 109.9
C33 C34 H34B 109.9
H34A C34 H34B 108.3
C36 C35 C34 113(2)
C36 C35 H35A 108.9
C34 C35 H35A 108.9
C36 C35 H35B 108.9
C34 C35 H35B 108.9
H35A C35 H35B 107.7
C35 C36 H36A 109.5
C35 C36 H36B 109.5
H36A C36 H36B 109.5
C35 C36 H36C 109.5
H36A C36 H36C 109.5
H36B C36 H36C 109.5
C38 C37 N3 115.1(11)
C38 C37 H37A 108.5
N3 C37 H37A 108.5
C38 C37 H37B 108.5
N3 C37 H37B 108.5
H37A C37 H37B 107.5
C37 C38 C39 109.9(12)
C37 C38 H38A 109.7
C39 C38 H38A 109.7
C37 C38 H38B 109.7
C39 C38 H38B 109.7
H38A C38 H38B 108.2
C40 C39 C38 111.1(14)
C40 C39 H39A 109.4
C38 C39 H39A 109.4
C40 C39 H39B 109.4
C38 C39 H39B 109.4
H39A C39 H39B 108.0
C39 C40 H40A 109.5
C39 C40 H40B 109.5
H40A C40 H40B 109.5
C39 C40 H40C 109.5
H40A C40 H40C 109.5
H40B C40 H40C 109.5
N3 C41 C42 116.0(11)
N3 C41 H41A 108.3
C42 C41 H41A 108.3
N3 C41 H41B 108.3
C42 C41 H41B 108.3
H41A C41 H41B 107.4
C41 C42 C43 112.4(14)
C41 C42 H42A 109.1
C43 C42 H42A 109.1
C41 C42 H42B 109.1
C43 C42 H42B 109.1
H42A C42 H42B 107.9
C44 C43 C42 114.1(18)
C44 C43 H43A 108.7
C42 C43 H43A 108.7
C44 C43 H43B 108.7
C42 C43 H43B 108.7
H43A C43 H43B 107.6
C43 C44 H44A 109.5
C43 C44 H44B 109.5
H44A C44 H44B 109.5
C43 C44 H44C 109.5
H44A C44 H44C 109.5
H44B C44 H44C 109.5
N3 C45 C46 116.0(11)
N3 C45 H45A 108.3
C46 C45 H45A 108.3
N3 C45 H45B 108.3
C46 C45 H45B 108.3
H45A C45 H45B 107.4
C47 C46 C45 111.8(13)
C47 C46 H46A 109.3
C45 C46 H46A 109.3
C47 C46 H46B 109.3
C45 C46 H46B 109.3
H46A C46 H46B 107.9
C48 C47 C46 110.2(18)
C48 C47 H47A 109.6
C46 C47 H47A 109.6
C48 C47 H47B 109.6
C46 C47 H47B 109.6
H47A C47 H47B 108.1
C47 C48 H48A 109.5
C47 C48 H48B 109.5
H48A C48 H48B 109.5
C47 C48 H48C 109.5
H48A C48 H48C 109.5
H48B C48 H48C 109.5
C57 N4 C49 104.4(11)
C57 N4 C53 111.4(14)
C49 N4 C53 110.5(12)
C57 N4 C61 112.7(13)
C49 N4 C61 111.9(14)
C53 N4 C61 105.9(11)
C50 C49 N4 115.1(12)
C50 C49 H49A 108.5
N4 C49 H49A 108.5
C50 C49 H49B 108.5
N4 C49 H49B 108.5
H49A C49 H49B 107.5
C51 C50 C49 109.0(13)
C51 C50 H50A 109.9
C49 C50 H50A 109.9
C51 C50 H50B 109.9
C49 C50 H50B 109.9
H50A C50 H50B 108.3
C50 C51 C52 112.6(16)
C50 C51 H51A 109.1
C52 C51 H51A 109.1
C50 C51 H51B 109.1
C52 C51 H51B 109.1
H51A C51 H51B 107.8
C51 C52 H52A 109.5
C51 C52 H52B 109.5
H52A C52 H52B 109.5
C51 C52 H52C 109.5
H52A C52 H52C 109.5
H52B C52 H52C 109.5
N4 C53 C54 115.9(12)
N4 C53 H53A 108.3
C54 C53 H53A 108.3
N4 C53 H53B 108.3
C54 C53 H53B 108.3
H53A C53 H53B 107.4
C55 C54 C53 112.6(15)
C55 C54 H54A 109.1
C53 C54 H54A 109.1
C55 C54 H54B 109.1
C53 C54 H54B 109.1
H54A C54 H54B 107.8
C56 C55 C54 114.1(18)
C56 C55 H55A 108.7
C54 C55 H55A 108.7
C56 C55 H55B 108.7
C54 C55 H55B 108.7
H55A C55 H55B 107.6
C55 C56 H56A 109.5
C55 C56 H56B 109.5
H56A C56 H56B 109.5
C55 C56 H56C 109.5
H56A C56 H56C 109.5
H56B C56 H56C 109.5
N4 C57 C58 115.2(13)
N4 C57 H57A 108.5
C58 C57 H57A 108.5
N4 C57 H57B 108.5
C58 C57 H57B 108.5
H57A C57 H57B 107.5
C57 C58 C59 101.4(12)
C57 C58 H58A 111.5
C59 C58 H58A 111.5
C57 C58 H58B 111.5
C59 C58 H58B 111.5
H58A C58 H58B 109.3
C60 C59 C58 108.2(17)
C60 C59 H59A 110.1
C58 C59 H59A 110.1
C60 C59 H59B 110.1
C58 C59 H59B 110.1
H59A C59 H59B 108.4
C59 C60 H60A 109.5
C59 C60 H60B 109.5
H60A C60 H60B 109.5
C59 C60 H60C 109.5
H60A C60 H60C 109.5
H60B C60 H60C 109.5
C62 C61 N4 116.2(13)
C62 C61 H61A 108.2
N4 C61 H61A 108.2
C62 C61 H61B 108.2
N4 C61 H61B 108.2
H61A C61 H61B 107.4
C61 C62 C63 107.8(15)
C61 C62 H62A 110.1
C63 C62 H62A 110.1
C61 C62 H62B 110.1
C63 C62 H62B 110.1
H62A C62 H62B 108.5
C62 C63 C64 107.4(19)
C62 C63 H63A 110.2
C64 C63 H63A 110.2
C62 C63 H63B 110.2
C64 C63 H63B 110.2
H63A C63 H63B 108.5
C63 C64 H64A 109.5
C63 C64 H64B 109.5
H64A C64 H64B 109.5
C63 C64 H64C 109.5
H64A C64 H64C 109.5
H64B C64 H64C 109.5
C73 N5 C69 105.9(18)
C73 N5 C77 110(2)
C69 N5 C77 110(2)
C73 N5 C65 108(2)
C69 N5 C65 113(2)
C77 N5 C65 110(2)
C66 C65 N5 117(2)
C66 C65 H65A 108.0
N5 C65 H65A 108.0
C66 C65 H65B 108.0
N5 C65 H65B 108.0
H65A C65 H65B 107.2
C67 C66 C65 111(2)
C67 C66 H66A 109.4
C65 C66 H66A 109.4
C67 C66 H66B 109.4
C65 C66 H66B 109.4
H66A C66 H66B 108.0
C66 C67 C68 95(3)
C66 C67 H67A 112.7
C68 C67 H67A 112.7
C66 C67 H67B 112.7
C68 C67 H67B 112.7
H67A C67 H67B 110.2
C67 C68 H68A 109.5
C67 C68 H68B 109.5
H68A C68 H68B 109.5
C67 C68 H68C 109.5
H68A C68 H68C 109.5
H68B C68 H68C 109.5
N5 C69 C70 113(2)
N5 C69 H69A 109.0
C70 C69 H69A 109.0
N5 C69 H69B 109.0
C70 C69 H69B 109.0
H69A C69 H69B 107.8
C71 C70 C69 103(2)
C71 C70 H70A 111.3
C69 C70 H70A 111.3
C71 C70 H70B 111.3
C69 C70 H70B 111.3
H70A C70 H70B 109.2
C70 C71 C72 112(3)
C70 C71 H71A 109.3
C72 C71 H71A 109.3
C70 C71 H71B 109.3
C72 C71 H71B 109.3
H71A C71 H71B 108.0
C71 C72 H72A 109.5
C71 C72 H72B 109.5
H72A C72 H72B 109.5
C71 C72 H72C 109.5
H72A C72 H72C 109.5
H72B C72 H72C 109.5
N5 C73 C74 108.4(19)
N5 C73 H73A 110.0
C74 C73 H73A 110.0
N5 C73 H73B 110.0
C74 C73 H73B 110.0
H73A C73 H73B 108.4
C73 C74 C75 100.4(15)
C73 C74 H74A 111.7
C75 C74 H74A 111.7
C73 C74 H74B 111.7
C75 C74 H74B 111.7
H74A C74 H74B 109.5
C76 C75 C74 100(2)
C76 C75 H75A 111.7
C74 C75 H75A 111.7
C76 C75 H75B 111.7
C74 C75 H75B 111.7
H75A C75 H75B 109.5
C75 C76 H76A 109.5
C75 C76 H76B 109.5
H76A C76 H76B 109.5
C75 C76 H76C 109.5
H76A C76 H76C 109.5
H76B C76 H76C 109.5
N5 C77 C78 116(2)
N5 C77 H77A 108.3
C78 C77 H77A 108.3
N5 C77 H77B 108.3
C78 C77 H77B 108.3
H77A C77 H77B 107.4
C79 C78 C77 115(2)
C79 C78 H78A 108.6
C77 C78 H78A 108.6
C79 C78 H78B 108.6
C77 C78 H78B 108.6
H78A C78 H78B 107.6
C78 C79 C80 119(3)
C78 C79 H79A 107.6
C80 C79 H79A 107.6
C78 C79 H79B 107.6
C80 C79 H79B 107.6
H79A C79 H79B 107.0
C79 C80 H80A 109.5
C79 C80 H80B 109.5
H80A C80 H80B 109.5
C79 C80 H80C 109.5
H80A C80 H80C 109.5
H80B C80 H80C 109.5

loop_
_geom_bond_atom_site_label_1
_geom_bond_atom_site_label_2
_geom_bond_distance
Ho1 O7 2.341(7)
Ho1 O1 2.350(8)
Ho1 O3 2.356(7)
Ho1 O5 2.358(7)
Ho1 O4 2.381(7)
Ho1 O6 2.389(7)
Ho1 O8 2.394(7)
Ho1 O2 2.399(7)
Mo1 O9 1.683(8)
Mo1 O1 1.744(8)
Mo1 O16 1.877(8)
Mo1 O10 2.018(8)
Mo1 O34 2.216(9)
Mo1 O17 2.296(7)
Mo1 Mo4 3.2197(13)
Mo2 O2 1.718(7)
Mo2 O11 1.728(7)
Mo2 O12 1.924(7)
Mo2 O10 1.935(7)
Mo2 O17 2.189(7)
Mo2 O35 2.246(8)
Mo3 O13 1.676(7)
Mo3 O3 1.747(7)
Mo3 O14 1.878(7)
Mo3 O12 1.986(7)
Mo3 O32 2.237(7)
Mo3 O17 2.312(6)
Mo3 Mo4 3.2188(12)
Mo4 O15 1.682(8)
Mo4 O4 1.729(7)
Mo4 O14 1.938(7)
Mo4 O16 1.943(8)
Mo4 O33 2.179(8)
Mo4 O17 2.403(8)
Mo5 O18 1.704(8)
Mo5 O5 1.745(7)
Mo5 O19 1.880(7)
Mo5 O25 1.990(7)
Mo5 O37 2.255(9)
Mo5 O26 2.309(7)
Mo5 Mo8 3.2153(12)
Mo6 O20 1.696(8)
Mo6 O6 1.731(8)
Mo6 O19 1.924(8)
Mo6 O21 1.927(7)
Mo6 O38 2.166(8)
Mo6 O26 2.388(8)
Mo7 O22 1.682(8)
Mo7 O7 1.743(7)
Mo7 O21 1.883(7)
Mo7 O23 2.012(8)
Mo7 O39 2.207(8)
Mo7 O26 2.300(7)
Mo8 O24 1.710(8)
Mo8 O8 1.716(7)
Mo8 O23 1.928(7)
Mo8 O25 1.932(7)
Mo8 O26 2.190(8)
Mo8 O44 2.265(8)
Mo9 O45 1.693(10)
Mo9 O27 1.697(9)
Mo9 O28 1.888(8)
Mo9 O34 2.043(8)
Mo9 O35 2.335(7)
Mo9 O10 2.338(9)
Mo10 O29 1.687(8)
Mo10 O46 1.699(9)
Mo10 O30 1.918(7)
Mo10 O28 1.931(8)
Mo10 O11 2.412(8)
Mo11 O31 1.687(8)
Mo11 O47 1.700(8)
Mo11 O30 1.894(8)
Mo11 O32 2.034(8)
Mo11 O12 2.340(8)
Mo11 O35 2.346(7)
Mo12 O48 1.672(8)
Mo12 O33 1.778(8)
Mo12 O32 1.966(7)
Mo12 O34 1.972(8)
Mo12 O35 2.127(8)
Mo12 O17 2.299(8)
Mo13 O36 1.684(9)
Mo13 O49 1.692(9)
Mo13 O43 1.912(8)
Mo13 O37 2.007(8)
Mo13 O44 2.327(7)
Mo13 O25 2.331(8)
Mo13 Mo14 3.2188(15)
Mo14 O50 1.685(8)
Mo14 O38 1.775(8)
Mo14 O37 1.977(8)
Mo14 O39 1.978(8)
Mo14 O44 2.122(8)
Mo14 O26 2.313(7)
Mo15 O40 1.700(8)
Mo15 O51 1.708(9)
Mo15 O41 1.876(9)
Mo15 O39 2.029(8)
Mo15 O23 2.314(8)
Mo15 O44 2.360(7)
Mo16 O42 1.688(10)
Mo16 O52 1.708(10)
Mo16 O43 1.910(8)
Mo16 O41 1.924(9)
Mo16 O24 2.370(8)
N1 C5 1.492(16)
N1 C1 1.521(14)
N1 C13 1.523(15)
N1 C9 1.527(16)
C1 C2 1.492(18)
C1 H1A 0.9700
C1 H1B 0.9700
C2 C3 1.516(15)
C2 H2A 0.9700
C2 H2B 0.9700
C3 C4 1.491(18)
C3 H3A 0.9700
C3 H3B 0.9700
C4 H4A 0.9600
C4 H4B 0.9600
C4 H4C 0.9600
C5 C6 1.523(17)
C5 H5A 0.9700
C5 H5B 0.9700
C6 C7 1.542(19)
C6 H6A 0.9700
C6 H6B 0.9700
C7 C8 1.529(19)
C7 H7A 0.9700
C7 H7B 0.9700
C8 H8A 0.9600
C8 H8B 0.9600
C8 H8C 0.9600
C9 C10 1.54(2)
C9 H9A 0.9700
C9 H9B 0.9700
C10 C11B 1.539(18)
C10 C11A 1.559(19)
C10 H10A 0.9700
C10 H10B 0.9700
C10 H10C 0.9700
C10 H10D 0.9700
C11A C12A 1.543(19)
C11A H11A 0.9700
C11A H11B 0.9700
C12A H12A 0.9600
C12A H12B 0.9600
C12A H12C 0.9600
C11B C12B 1.545(19)
C11B H11C 0.9700
C11B H11D 0.9700
C12B H12D 0.9600
C12B H12E 0.9600
C12B H12F 0.9600
C13 C14 1.54(2)
C13 H13A 0.9700
C13 H13B 0.9700
C14 C15 1.51(2)
C14 H14A 0.9700
C14 H14B 0.9700
C15 C16 1.44(3)
C15 H15A 0.9700
C15 H15B 0.9700
C16 H16A 0.9600
C16 H16B 0.9600
C16 H16C 0.9600
N2 C21 1.46(2)
N2 C25 1.51(2)
N2 C17 1.524(19)
N2 C29 1.60(2)
C17 C18 1.55(2)
C17 H17A 0.9700
C17 H17B 0.9700
C18 C19 1.53(2)
C18 H18A 0.9700
C18 H18B 0.9700
C19 C20 1.49(2)
C19 H19A 0.9700
C19 H19B 0.9700
C20 H20A 0.9600
C20 H20B 0.9600
C20 H20C 0.9600
C21 C22 1.60(2)
C21 H21A 0.9700
C21 H21B 0.9700
C22 C23 1.56(2)
C22 H22A 0.9700
C22 H22B 0.9700
C23 C24 1.56(3)
C23 H23A 0.9700
C23 H23B 0.9700
C24 H24A 0.9600
C24 H24B 0.9600
C24 H24C 0.9600
C25 C26 1.46(2)
C25 H25A 0.9700
C25 H25B 0.9700
C26 C27 1.55(3)
C26 H26A 0.9700
C26 H26B 0.9700
C27 C28 1.52(3)
C27 H27A 0.9700
C27 H27B 0.9700
C28 H28A 0.9600
C28 H28B 0.9600
C28 H28C 0.9600
C29 C30 1.49(2)
C29 H29A 0.9700
C29 H29B 0.9700
C30 C31 1.459(17)
C30 H30A 0.9700
C30 H30B 0.9700
C31 C32A 1.536(19)
C31 C32B 1.569(19)
C31 H31A 0.9700
C31 H31B 0.9700
C31 H31C 0.9700
C31 H31D 0.9700
C32A H32A 0.9600
C32A H32B 0.9600
C32A H32C 0.9600
C32B H32D 0.9600
C32B H32E 0.9600
C32B H32F 0.9600
N3 C41 1.506(18)
N3 C45 1.519(18)
N3 C33 1.526(18)
N3 C37 1.532(16)
C33 C34 1.49(2)
C33 H33A 0.9700
C33 H33B 0.9700
C34 C35 1.49(3)
C34 H34A 0.9700
C34 H34B 0.9700
C35 C36 1.40(3)
C35 H35A 0.9700
C35 H35B 0.9700
C36 H36A 0.9600
C36 H36B 0.9600
C36 H36C 0.9600
C37 C38 1.51(2)
C37 H37A 0.9700
C37 H37B 0.9700
C38 C39 1.538(19)
C38 H38A 0.9700
C38 H38B 0.9700
C39 C40 1.52(3)
C39 H39A 0.9700
C39 H39B 0.9700
C40 H40A 0.9600
C40 H40B 0.9600
C40 H40C 0.9600
C41 C42 1.51(2)
C41 H41A 0.9700
C41 H41B 0.9700
C42 C43 1.54(2)
C42 H42A 0.9700
C42 H42B 0.9700
C43 C44 1.48(3)
C43 H43A 0.9700
C43 H43B 0.9700
C44 H44A 0.9600
C44 H44B 0.9600
C44 H44C 0.9600
C45 C46 1.539(19)
C45 H45A 0.9700
C45 H45B 0.9700
C46 C47 1.53(2)
C46 H46A 0.9700
C46 H46B 0.9700
C47 C48 1.49(3)
C47 H47A 0.9700
C47 H47B 0.9700
C48 H48A 0.9600
C48 H48B 0.9600
C48 H48C 0.9600
N4 C57 1.516(14)
N4 C49 1.520(15)
N4 C53 1.526(15)
N4 C61 1.532(15)
C49 C50 1.516(16)
C49 H49A 0.9700
C49 H49B 0.9700
C50 C51 1.506(16)
C50 H50A 0.9700
C50 H50B 0.9700
C51 C52 1.519(16)
C51 H51A 0.9700
C51 H51B 0.9700
C52 H52A 0.9600
C52 H52B 0.9600
C52 H52C 0.9600
C53 C54 1.543(16)
C53 H53A 0.9700
C53 H53B 0.9700
C54 C55 1.535(16)
C54 H54A 0.9700
C54 H54B 0.9700
C55 C56 1.530(16)
C55 H55A 0.9700
C55 H55B 0.9700
C56 H56A 0.9600
C56 H56B 0.9600
C56 H56C 0.9600
C57 C58 1.533(16)
C57 H57A 0.9700
C57 H57B 0.9700
C58 C59 1.557(16)
C58 H58A 0.9700
C58 H58B 0.9700
C59 C60 1.471(16)
C59 H59A 0.9700
C59 H59B 0.9700
C60 H60A 0.9600
C60 H60B 0.9600
C60 H60C 0.9600
C61 C62 1.519(16)
C61 H61A 0.9700
C61 H61B 0.9700
C62 C63 1.536(17)
C62 H62A 0.9700
C62 H62B 0.9700
C63 C64 1.548(18)
C63 H63A 0.9700
C63 H63B 0.9700
C64 H64A 0.9600
C64 H64B 0.9600
C64 H64C 0.9600
N5 C73 1.517(17)
N5 C69 1.521(17)
N5 C77 1.542(18)
N5 C65 1.571(17)
C65 C66 1.565(18)
C65 H65A 0.9700
C65 H65B 0.9700
C66 C67 1.550(18)
C66 H66A 0.9700
C66 H66B 0.9700
C67 C68 1.564(19)
C67 H67A 0.9700
C67 H67B 0.9700
C68 H68A 0.9600
C68 H68B 0.9600
C68 H68C 0.9600
C69 C70 1.574(17)
C69 H69A 0.9700
C69 H69B 0.9700
C70 C71 1.547(18)
C70 H70A 0.9700
C70 H70B 0.9700
C71 C72 1.559(19)
C71 H71A 0.9700
C71 H71B 0.9700
C72 H72A 0.9600
C72 H72B 0.9600
C72 H72C 0.9600
C73 C74 1.545(18)
C73 H73A 0.9700
C73 H73B 0.9700
C74 C75 1.579(18)
C74 H74A 0.9700
C74 H74B 0.9700
C75 C76 1.556(19)
C75 H75A 0.9700
C75 H75B 0.9700
C76 H76A 0.9600
C76 H76B 0.9600
C76 H76C 0.9600
C77 C78 1.570(18)
C77 H77A 0.9700
C77 H77B 0.9700
C78 C79 1.525(19)
C78 H78A 0.9700
C78 H78B 0.9700
C79 C80 1.535(19)
C79 H79A 0.9700
C79 H79B 0.9700
C80 H80A 0.9600
C80 H80B 0.9600
C80 H80C 0.9600

loop_
_platon_squeeze_void_nr
_platon_squeeze_void_average_x
_platon_squeeze_void_average_y
_platon_squeeze_void_average_z
_platon_squeeze_void_volume
_platon_squeeze_void_count_electrons
_platon_squeeze_void_content
1 0.356 0.124 0.186 193 45 ' '
2 1.144 0.124 0.686 193 45 ' '
3 0.348 0.089 0.342 75 22 ' '
4 0.152 0.089 0.842 75 22 ' '
5 0.462 0.182 0.016 276 61 ' '
6 0.038 0.182 0.516 276 61 ' '
7 0.962 0.318 0.016 276 61 ' '
8 0.538 0.318 0.516 276 61 ' '
9 0.856 0.376 0.186 193 45 ' '
10 0.644 0.376 0.686 193 45 ' '
11 0.848 0.411 0.342 75 21 ' '
12 0.652 0.411 0.842 75 21 ' '
13 0.356 0.624 0.314 193 46 ' '
14 1.144 0.624 0.814 193 46 ' '
15 0.348 0.589 0.158 75 22 ' '
16 0.152 0.589 0.658 75 22 ' '
17 0.462 0.682 0.484 276 59 ' '
18 0.038 0.682 0.984 276 59 ' '
19 0.962 0.818 0.484 276 59 ' '
20 0.538 0.818 0.984 276 60 ' '
21 0.856 0.876 0.314 194 45 ' '
22 0.644 0.876 0.814 193 46 ' '
23 0.848 0.911 0.158 75 21 ' '
24 0.652 0.911 0.658 75 22 ' '
